data_4076301
loop_
_publ_author_name
'Song, Li-Cheng'
'Yu, Guang-Ao'
'Su, Fu-Hai'
'Hu, Qing-Mei'

_publ_section_title
;
 Synthetic and Structural Studies on the Transition-Metal Fullerene
 Complexes (\h2-C60)M[(\h5-Ph2PC5H4)2Ru] and
 (\h2-C60)M[(\h5-Ph2PC5H4)2Co]+(PF6)-(M = Pd, Pt) and the Related Compound
 {[\h5-Ph2P(O)C5H4]2Co}+(PF6)-
;
_journal_issue 18
_journal_name_full Organometallics
_journal_page_first 4192
_journal_paper_doi 10.1021/om049667a
_journal_volume 23
_journal_year 2004
_chemical_formula_sum 'C106.5 H38.75 Cl2.25 Co F6 P3 Pd'
_chemical_formula_weight 1770.13
_chemical_name_systematic
; 

 ? 

;
_space_group_IT_number 14
_symmetry_cell_setting monoclinic
_symmetry_space_group_name_Hall '-P 2ybc'
_symmetry_space_group_name_H-M 'P 1 21/c 1'
_atom_sites_solution_hydrogens geom
_atom_sites_solution_primary direct
_atom_sites_solution_secondary difmap
_audit_creation_method SHELXL-97
_cell_angle_alpha 90.00
_cell_angle_beta 90.541(10)
_cell_angle_gamma 90.00
_cell_formula_units_Z 4
_cell_length_a 14.747(4)
_cell_length_b 24.155(9)
_cell_length_c 19.768(6)
_cell_measurement_reflns_used 910
_cell_measurement_temperature 293(2)
_cell_measurement_theta_max 22.73
_cell_measurement_theta_min 2.99
_cell_volume 7041(4)
_computing_cell_refinement 'Bruker SMART'
_computing_data_collection 'Bruker SMART'
_computing_data_reduction 'Bruker SAINT'
_computing_molecular_graphics 'Bruker SHELXTL'
_computing_publication_material 'Bruker SHELXTL'
_computing_structure_refinement 'SHELXL-97 (Sheldrick, 1997)'
_computing_structure_solution 'SHELXS-97 (Sheldrick, 1990)'
_diffrn_ambient_temperature 293(2)
_diffrn_measured_fraction_theta_full 0.957
_diffrn_measured_fraction_theta_max 0.957
_diffrn_measurement_device_type 'CCD area detector'
_diffrn_measurement_method 'phi and omega scans'
_diffrn_radiation_monochromator graphite
_diffrn_radiation_source 'fine-focus sealed tube'
_diffrn_radiation_type MoK\a
_diffrn_radiation_wavelength 0.71073
_diffrn_reflns_av_R_equivalents 0.0794
_diffrn_reflns_av_sigmaI/netI 0.1110
_diffrn_reflns_limit_h_max 17
_diffrn_reflns_limit_h_min -16
_diffrn_reflns_limit_k_max 13
_diffrn_reflns_limit_k_min -28
_diffrn_reflns_limit_l_max 19
_diffrn_reflns_limit_l_min -22
_diffrn_reflns_number 29373
_diffrn_reflns_theta_full 25.00
_diffrn_reflns_theta_max 25.00
_diffrn_reflns_theta_min 2.06
_exptl_absorpt_coefficient_mu 0.721
_exptl_absorpt_correction_T_max 1.000000
_exptl_absorpt_correction_T_min 0.873205
_exptl_absorpt_correction_type multi-scan
_exptl_absorpt_process_details SADABS
_exptl_crystal_density_diffrn 1.670
_exptl_crystal_density_meas ?
_exptl_crystal_density_method 'not measured'
_exptl_crystal_F_000 3552
_exptl_crystal_size_max 0.26
_exptl_crystal_size_mid 0.24
_exptl_crystal_size_min 0.18
_refine_diff_density_max 0.707
_refine_diff_density_min -0.411
_refine_diff_density_rms 0.081
_refine_ls_extinction_method none
_refine_ls_goodness_of_fit_ref 1.020
_refine_ls_hydrogen_treatment mixed
_refine_ls_matrix_type full
_refine_ls_number_parameters 1325
_refine_ls_number_reflns 11873
_refine_ls_number_restraints 1428
_refine_ls_restrained_S_all 0.987
_refine_ls_R_factor_all 0.1412
_refine_ls_R_factor_gt 0.0642
_refine_ls_shift/su_max 0.001
_refine_ls_shift/su_mean 0.000
_refine_ls_structure_factor_coef Fsqd
_refine_ls_weighting_details 'calc w=1/[\s^2^(Fo^2^)+(0.0624P)^2^+3.9171P] where P=(Fo^2^+2Fc^2^)/3'
_refine_ls_weighting_scheme calc
_refine_ls_wR_factor_gt 0.1225
_refine_ls_wR_factor_ref 0.1563
_reflns_number_gt 6457
_reflns_number_total 11873
_reflns_threshold_expression >2sigma(I)
_cod_data_source_file om049667asi20040512_083957.cif
_cod_data_source_block 030402b
_cod_depositor_comments
;
The following automatic conversions were performed:

'_symmetry_cell_setting' value 'Monoclinic' changed to 'monoclinic'
according to /home/saulius/struct/CIF-dictionaries/cif_core.dic
dictionary named 'cif_core.dic' version 2.4.1 from
2010-06-29.

'_exptl_absorpt_correction_type' value 'MULTI-SCAN'
changed to 'multi-scan' according to
/home/saulius/struct/CIF-dictionaries/cif_core.dic dictionary named
'cif_core.dic' version 2.4.1 from 2010-06-29.

Automatic conversion script
Id: cif_fix_values 1715 2011-07-08 13:25:40Z adriana 

The following automatic conversions were performed:

'_exptl_crystal_density_meas' value 'NONE' was changed to '?' - the
value is perceived as not measured.

Automatic conversion script
Id: cif_fix_values 3008 2015-01-20 13:52:24Z robertas 
;
_cod_original_sg_symbol_H-M P2(1)/c
_cod_original_formula_sum 'C106.50 H38.75 Cl2.25 Co F6 P3 Pd'
_cod_database_code 4076301

loop_
_symmetry_equiv_pos_as_xyz
'x, y, z'
'-x, y+1/2, -z+1/2'
'-x, -y, -z'
'x, -y-1/2, z-1/2'

loop_
_atom_site_label
_atom_site_type_symbol
_atom_site_fract_x
_atom_site_fract_y
_atom_site_fract_z
_atom_site_U_iso_or_equiv
_atom_site_adp_type
_atom_site_occupancy
_atom_site_symmetry_multiplicity
_atom_site_calc_flag
_atom_site_refinement_flags
_atom_site_disorder_assembly
_atom_site_disorder_group
Pd1 Pd 0.13363(3) 0.63646(2) 0.67210(3) 0.04084(16) Uani 1 1 d . . .
Co1 Co 0.35174(5) 0.59554(3) 0.55399(4) 0.0386(2) Uani 1 1 d . . .
P1 P 0.14190(11) 0.65309(7) 0.55733(9) 0.0404(4) Uani 1 1 d . . .
P2 P 0.28093(10) 0.63854(7) 0.71252(8) 0.0362(4) Uani 1 1 d . . .
C1 C 0.0480(4) 0.6112(3) 0.7526(3) 0.0397(16) Uani 1 1 d . . .
C2 C -0.0046(4) 0.6190(2) 0.6904(3) 0.0400(16) Uani 1 1 d . . .
C3 C -0.0467(4) 0.5707(3) 0.6592(3) 0.0452(17) Uani 1 1 d . . .
C4 C -0.0343(5) 0.5188(3) 0.6830(4) 0.056(2) Uani 1 1 d . . .
C5 C 0.0174(5) 0.5109(3) 0.7461(4) 0.061(2) Uani 1 1 d . . .
C6 C 0.0530(4) 0.5552(3) 0.7803(4) 0.0468(18) Uani 1 1 d . . .
C7 C 0.0464(4) 0.5572(4) 0.8529(4) 0.059(2) Uani 1 1 d . . .
C8 C 0.0301(5) 0.6133(4) 0.8711(4) 0.062(2) Uani 1 1 d . . .
C9 C 0.0258(4) 0.6462(3) 0.8105(3) 0.0489(18) Uani 1 1 d . . .
C10 C -0.0355(5) 0.6882(3) 0.8059(4) 0.055(2) Uani 1 1 d . . .
C11 C -0.0870(5) 0.6966(3) 0.7434(4) 0.0538(19) Uani 1 1 d . . .
C12 C -0.0737(4) 0.6621(3) 0.6899(4) 0.0468(17) Uani 1 1 d . . .
C13 C -0.1513(5) 0.6422(3) 0.6510(4) 0.0562(19) Uani 1 1 d . . .
C14 C -0.1342(5) 0.5867(4) 0.6331(3) 0.058(2) Uani 1 1 d . . .
C15 C -0.2051(5) 0.5489(4) 0.6313(3) 0.066(2) Uani 1 1 d . . .
C16 C -0.1910(6) 0.4948(4) 0.6563(4) 0.072(2) Uani 1 1 d . . .
C17 C -0.1094(6) 0.4794(3) 0.6829(5) 0.067(2) Uani 1 1 d . . .
C18 C -0.1016(6) 0.4479(3) 0.7440(6) 0.078(3) Uani 1 1 d . . .
C19 C -0.0255(6) 0.4665(3) 0.7834(6) 0.072(2) Uani 1 1 d . . .
C20 C -0.0298(6) 0.4691(4) 0.8539(6) 0.083(3) Uani 1 1 d . . .
C21 C 0.0070(5) 0.5144(4) 0.8892(5) 0.070(2) Uani 1 1 d . . .
C22 C -0.0511(6) 0.5274(5) 0.9447(5) 0.076(3) Uani 1 1 d . . .
C23 C -0.0676(6) 0.5810(5) 0.9633(4) 0.080(3) Uani 1 1 d . . .
C24 C -0.0274(6) 0.6263(4) 0.9263(4) 0.075(3) Uani 1 1 d . . .
C25 C -0.0895(7) 0.6708(4) 0.9208(5) 0.080(3) Uani 1 1 d . . .
C26 C -0.0945(6) 0.7004(3) 0.8623(5) 0.069(2) Uani 1 1 d . . .
C27 C -0.1816(7) 0.7162(3) 0.8332(6) 0.078(3) Uani 1 1 d . . .
C28 C -0.1775(6) 0.7132(3) 0.7613(5) 0.069(2) Uani 1 1 d . . .
C29 C -0.2500(6) 0.6955(3) 0.7241(5) 0.070(3) Uani 1 1 d . . .
C30 C -0.2378(5) 0.6592(4) 0.6681(4) 0.065(2) Uani 1 1 d . . .
C31 C -0.3116(5) 0.6195(4) 0.6668(4) 0.068(2) Uani 1 1 d . . .
C32 C -0.2958(5) 0.5669(4) 0.6489(4) 0.067(2) Uani 1 1 d . . .
C33 C -0.3374(6) 0.5221(4) 0.6854(4) 0.073(3) Uani 1 1 d . . .
C34 C -0.2736(6) 0.4774(4) 0.6921(5) 0.077(3) Uani 1 1 d . . .
C35 C -0.2689(7) 0.4474(3) 0.7501(6) 0.078(3) Uani 1 1 d . . .
C36 C -0.1827(7) 0.4318(3) 0.7766(6) 0.078(3) Uani 1 1 d . . .
C37 C -0.1860(7) 0.4342(3) 0.8492(7) 0.084(3) Uani 1 1 d . . .
C38 C -0.1135(7) 0.4520(4) 0.8872(6) 0.080(3) Uani 1 1 d . . .
C39 C -0.1257(7) 0.4882(5) 0.9444(5) 0.086(3) Uani 1 1 d . . .
C40 C -0.2121(7) 0.5063(5) 0.9626(4) 0.081(3) Uani 1 1 d . . .
C41 C -0.2296(7) 0.5621(5) 0.9803(4) 0.079(3) Uani 1 1 d . . .
C42 C -0.1576(8) 0.5979(5) 0.9817(4) 0.088(3) Uani 1 1 d . . .
C43 C -0.1719(7) 0.6530(5) 0.9555(5) 0.082(3) Uani 1 1 d . . .
C44 C -0.2538(8) 0.6681(4) 0.9295(5) 0.088(3) Uani 1 1 d . . .
C45 C -0.2625(8) 0.7000(3) 0.8678(6) 0.087(3) Uani 1 1 d . . .
C46 C -0.3375(6) 0.6817(4) 0.8277(7) 0.086(3) Uani 1 1 d . . .
C47 C -0.3338(6) 0.6787(4) 0.7584(6) 0.080(3) Uani 1 1 d . . .
C48 C -0.3701(5) 0.6320(4) 0.7228(5) 0.075(3) Uani 1 1 d . . .
C49 C -0.4104(5) 0.5893(5) 0.7591(5) 0.077(3) Uani 1 1 d . . .
C50 C -0.3939(5) 0.5339(4) 0.7403(5) 0.074(2) Uani 1 1 d . . .
C51 C -0.3884(5) 0.5019(4) 0.8014(5) 0.071(2) Uani 1 1 d . . .
C52 C -0.3270(6) 0.4591(3) 0.8068(5) 0.075(3) Uani 1 1 d . . .
C53 C -0.2753(6) 0.4511(3) 0.8686(6) 0.076(3) Uani 1 1 d . . .
C54 C -0.2888(6) 0.4860(4) 0.9228(5) 0.076(3) Uani 1 1 d . . .
C55 C -0.3529(6) 0.5305(4) 0.9178(5) 0.070(2) Uani 1 1 d . . .
C56 C -0.3167(6) 0.5767(5) 0.9526(4) 0.074(2) Uani 1 1 d . . .
C57 C -0.3290(6) 0.6293(4) 0.9283(5) 0.079(3) Uani 1 1 d . . .
C58 C -0.3793(6) 0.6363(4) 0.8652(5) 0.078(3) Uani 1 1 d . . .
C59 C -0.4151(5) 0.5926(4) 0.8313(5) 0.071(2) Uani 1 1 d . . .
C60 C -0.4017(5) 0.5384(4) 0.8587(5) 0.067(2) Uani 1 1 d . . .
C61 C 0.2228(4) 0.6070(2) 0.5181(3) 0.0354(15) Uani 1 1 d . . .
C62 C 0.2367(4) 0.5511(2) 0.5392(3) 0.0450(17) Uani 1 1 d . . .
H62A H 0.2026 0.5319 0.5744 0.054 Uiso 1 1 calc R . .
C63 C 0.3074(5) 0.5283(3) 0.5010(4) 0.058(2) Uani 1 1 d . . .
H63A H 0.3312 0.4905 0.5050 0.069 Uiso 1 1 calc R . .
C64 C 0.3392(5) 0.5700(3) 0.4562(4) 0.056(2) Uani 1 1 d . . .
H64A H 0.3889 0.5660 0.4240 0.067 Uiso 1 1 calc R . .
C65 C 0.2878(4) 0.6185(3) 0.4669(3) 0.0451(17) Uani 1 1 d . . .
H65A H 0.2953 0.6538 0.4433 0.054 Uiso 1 1 calc R . .
C66 C 0.1747(4) 0.7211(3) 0.5278(4) 0.0471(17) Uani 1 1 d . . .
C67 C 0.2117(6) 0.7575(3) 0.5738(4) 0.066(2) Uani 1 1 d . . .
H67A H 0.2213 0.7467 0.6185 0.080 Uiso 1 1 calc R . .
C68 C 0.2340(8) 0.8091(4) 0.5537(6) 0.106(4) Uani 1 1 d . . .
H68A H 0.2589 0.8334 0.5853 0.128 Uiso 1 1 calc R . .
C69 C 0.2214(7) 0.8266(4) 0.4893(6) 0.092(3) Uani 1 1 d . . .
H69A H 0.2357 0.8627 0.4770 0.110 Uiso 1 1 calc R . .
C70 C 0.1878(6) 0.7907(4) 0.4434(5) 0.078(3) Uani 1 1 d . . .
H70A H 0.1819 0.8016 0.3985 0.093 Uiso 1 1 calc R . .
C71 C 0.1624(5) 0.7386(3) 0.4621(4) 0.059(2) Uani 1 1 d . . .
H71A H 0.1367 0.7149 0.4302 0.070 Uiso 1 1 calc R . .
C72 C 0.0392(4) 0.6372(3) 0.5101(3) 0.0458(16) Uani 1 1 d . . .
C73 C 0.0243(5) 0.5874(3) 0.4797(4) 0.063(2) Uani 1 1 d . . .
H73A H 0.0712 0.5618 0.4779 0.075 Uiso 1 1 calc R . .
C74 C -0.0589(6) 0.5741(4) 0.4513(4) 0.088(3) Uani 1 1 d . . .
H74A H -0.0682 0.5395 0.4317 0.106 Uiso 1 1 calc R . .
C75 C -0.1271(6) 0.6120(6) 0.4523(4) 0.091(3) Uani 1 1 d . . .
H75A H -0.1831 0.6035 0.4328 0.109 Uiso 1 1 calc R . .
C76 C -0.1139(6) 0.6619(5) 0.4813(4) 0.084(3) Uani 1 1 d . . .
H76A H -0.1608 0.6876 0.4817 0.101 Uiso 1 1 calc R . .
C77 C -0.0306(5) 0.6753(3) 0.5106(4) 0.061(2) Uani 1 1 d . . .
H77A H -0.0219 0.7098 0.5305 0.073 Uiso 1 1 calc R . .
C78 C 0.3703(4) 0.6236(2) 0.6520(3) 0.0375(15) Uani 1 1 d . . .
C79 C 0.4165(4) 0.5726(3) 0.6415(3) 0.0430(16) Uani 1 1 d . . .
H79A H 0.4065 0.5381 0.6665 0.052 Uiso 1 1 calc R . .
C80 C 0.4789(4) 0.5801(3) 0.5881(3) 0.0532(19) Uani 1 1 d . . .
H80A H 0.5197 0.5516 0.5705 0.064 Uiso 1 1 calc R . .
C81 C 0.4727(4) 0.6344(4) 0.5649(4) 0.060(2) Uani 1 1 d . . .
H81A H 0.5084 0.6508 0.5285 0.072 Uiso 1 1 calc R . .
C82 C 0.4055(4) 0.6616(3) 0.6030(3) 0.0491(18) Uani 1 1 d . . .
H82A H 0.3864 0.7002 0.5971 0.059 Uiso 1 1 calc R . .
C83 C 0.3189(4) 0.7049(2) 0.7455(3) 0.0403(16) Uani 1 1 d . . .
C84 C 0.2531(5) 0.7431(3) 0.7612(3) 0.0514(18) Uani 1 1 d . . .
H84A H 0.1920 0.7341 0.7565 0.062 Uiso 1 1 calc R . .
C85 C 0.2788(6) 0.7946(3) 0.7837(4) 0.074(2) Uani 1 1 d . . .
H85A H 0.2351 0.8210 0.7937 0.089 Uiso 1 1 calc R . .
C86 C 0.3687(7) 0.8070(3) 0.7914(4) 0.079(3) Uani 1 1 d . . .
H86A H 0.3850 0.8421 0.8064 0.095 Uiso 1 1 calc R . .
C87 C 0.4349(6) 0.7697(3) 0.7777(4) 0.078(2) Uani 1 1 d . . .
H87A H 0.4958 0.7785 0.7839 0.094 Uiso 1 1 calc R . .
C88 C 0.4086(5) 0.7179(3) 0.7543(4) 0.061(2) Uani 1 1 d . . .
H88A H 0.4526 0.6917 0.7443 0.073 Uiso 1 1 calc R . .
C89 C 0.3062(4) 0.5884(3) 0.7780(3) 0.0459(17) Uani 1 1 d . . .
C90 C 0.2787(6) 0.5353(3) 0.7676(4) 0.073(2) Uani 1 1 d . . .
H90A H 0.2484 0.5254 0.7280 0.088 Uiso 1 1 calc R . .
C91 C 0.2966(8) 0.4961(4) 0.8175(7) 0.112(4) Uani 1 1 d . . .
H91A H 0.2782 0.4597 0.8107 0.134 Uiso 1 1 calc R . .
C92 C 0.3403(8) 0.5097(6) 0.8760(6) 0.107(4) Uani 1 1 d . . .
H92A H 0.3548 0.4824 0.9075 0.128 Uiso 1 1 calc R . .
C93 C 0.3617(7) 0.5610(6) 0.8877(5) 0.097(3) Uani 1 1 d . . .
H93A H 0.3873 0.5707 0.9293 0.116 Uiso 1 1 calc R . .
C94 C 0.3469(6) 0.6019(4) 0.8390(4) 0.070(2) Uani 1 1 d . . .
H94A H 0.3644 0.6382 0.8477 0.084 Uiso 1 1 calc R . .
P3 P 0.59759(15) 0.90090(10) 0.87721(12) 0.0686(6) Uani 1 1 d D . .
F1 F 0.6796(6) 0.9423(5) 0.8624(6) 0.098(9) Uani 0.61(3) 1 d PDU A 1
F2 F 0.6287(11) 0.8996(8) 0.9543(5) 0.099(5) Uani 0.61(3) 1 d PDU A 1
F3 F 0.5369(9) 0.9529(4) 0.8933(14) 0.128(8) Uani 0.61(3) 1 d PDU A 1
F4 F 0.5682(14) 0.9028(10) 0.8019(6) 0.152(8) Uani 0.61(3) 1 d PDU A 1
F5 F 0.6611(10) 0.8505(5) 0.8636(12) 0.127(7) Uani 0.61(3) 1 d PDU A 1
F6 F 0.5162(8) 0.8614(5) 0.8953(6) 0.101(11) Uani 0.61(3) 1 d PDU A 1
F1' F 0.6781(11) 0.9398(8) 0.8639(10) 0.124(16) Uani 0.39(3) 1 d PDU A 2
F2' F 0.5623(16) 0.9416(11) 0.9324(14) 0.095(10) Uani 0.39(3) 1 d PDU A 2
F3' F 0.5394(14) 0.9323(11) 0.8241(14) 0.138(10) Uani 0.39(3) 1 d PDU A 2
F4' F 0.6288(18) 0.8607(10) 0.8222(15) 0.133(10) Uani 0.39(3) 1 d PDU A 2
F5' F 0.6526(13) 0.8697(13) 0.9311(16) 0.138(12) Uani 0.39(3) 1 d PDU A 2
F6' F 0.5142(10) 0.8626(8) 0.8920(10) 0.095(17) Uani 0.39(3) 1 d PDU A 2
Cl1 Cl 1.0351(11) 0.8240(11) 0.8262(7) 0.073(3) Uani 0.35 1 d PDU B 1
C95 C 0.9809(9) 0.8325(9) 0.7492(7) 0.059(6) Uani 0.35 1 d PGDU B 1
C96 C 1.0255(11) 0.8169(9) 0.6906(7) 0.084(7) Uani 0.35 1 d PGDU B 1
H96A H 1.0870 0.8083 0.6923 0.100 Uiso 0.35 1 calc PR B 1
C97 C 0.9783(17) 0.8141(10) 0.6295(7) 0.108(8) Uani 0.35 1 d PGU B 1
H97A H 1.0081 0.8037 0.5903 0.130 Uiso 0.35 1 calc PR B 1
C98 C 0.8865(17) 0.8270(11) 0.6271(9) 0.109(7) Uani 0.35 1 d PGU B 1
H98A H 0.8548 0.8252 0.5862 0.130 Uiso 0.35 1 calc PR B 1
C99 C 0.8418(12) 0.8426(11) 0.6857(11) 0.111(8) Uani 0.35 1 d PGU B 1
H99A H 0.7804 0.8512 0.6840 0.133 Uiso 0.35 1 calc PR B 1
C100 C 0.8891(10) 0.8453(10) 0.7468(9) 0.097(7) Uani 0.35 1 d PGDU B 1
H10A H 0.8592 0.8558 0.7860 0.116 Uiso 0.35 1 calc PR B 1
Cl2 Cl 1.0296(12) 0.8257(11) 0.8091(7) 0.100(6) Uani 0.35 1 d PDU C 2
Cl3 Cl 1.0608(4) 0.7984(3) 0.6589(4) 0.093(2) Uani 0.35 1 d PDU C 2
C101 C 0.9422(9) 0.8332(11) 0.7518(6) 0.078(7) Uani 0.35 1 d PGDU C 2
C102 C 0.9595(8) 0.8258(10) 0.6834(5) 0.064(6) Uani 0.35 1 d PGDU C 2
C103 C 0.8907(9) 0.8337(12) 0.6358(6) 0.094(7) Uani 0.35 1 d PGDU C 2
H10B H 0.9023 0.8287 0.5901 0.113 Uiso 0.35 1 calc PR C 2
C104 C 0.8045(8) 0.8489(11) 0.6567(9) 0.097(8) Uani 0.35 1 d PGU C 2
H10C H 0.7584 0.8542 0.6248 0.116 Uiso 0.35 1 calc PR C 2
C105 C 0.7871(8) 0.8563(10) 0.7251(10) 0.089(7) Uani 0.35 1 d PGU C 2
H10D H 0.7294 0.8666 0.7390 0.107 Uiso 0.35 1 calc PR C 2
C106 C 0.8559(10) 0.8485(12) 0.7726(7) 0.075(7) Uani 0.35 1 d PGDU C 2
H10E H 0.8443 0.8535 0.8184 0.090 Uiso 0.35 1 calc PR C 2
C107 C 0.9829(17) 0.8161(11) 0.5889(9) 0.060(7) Uani 0.30 1 d PDU D 3
H10F H 0.9407 0.8238 0.5529 0.090 Uiso 0.30 1 calc PR D 3
H10G H 0.9989 0.7776 0.5882 0.090 Uiso 0.30 1 calc PR D 3
H10H H 1.0365 0.8381 0.5832 0.090 Uiso 0.30 1 calc PR D 3
C108 C 0.9391(14) 0.8302(14) 0.6572(8) 0.094(8) Uani 0.30 1 d PGDU D 3
C109 C 0.8531(14) 0.8536(14) 0.6589(10) 0.100(8) Uani 0.30 1 d PGDU D 3
H10I H 0.8206 0.8590 0.6189 0.120 Uiso 0.30 1 calc PR D 3
C110 C 0.8155(15) 0.8688(14) 0.7204(13) 0.092(8) Uani 0.30 1 d PGU D 3
H11A H 0.7579 0.8844 0.7215 0.111 Uiso 0.30 1 calc PR D 3
C111 C 0.864(2) 0.8606(15) 0.7801(10) 0.085(8) Uani 0.30 1 d PGU D 3
H11B H 0.8389 0.8708 0.8213 0.102 Uiso 0.30 1 calc PR D 3
C112 C 0.9501(19) 0.8373(13) 0.7784(8) 0.090(8) Uani 0.30 1 d PGU D 3
H11C H 0.9826 0.8318 0.8184 0.108 Uiso 0.30 1 calc PR D 3
C113 C 0.9877(15) 0.8221(12) 0.7169(10) 0.087(8) Uani 0.30 1 d PGDU D 3
H11D H 1.0453 0.8064 0.7158 0.104 Uiso 0.30 1 calc PR D 3
Cl4 Cl 0.5083(15) 0.7407(6) 0.9622(8) 0.263(11) Uani 0.40 1 d PDU E 1
C114 C 0.520(2) 0.7001(9) 1.0328(11) 0.151(8) Uani 0.40 1 d PGDU E 1
C115 C 0.578(2) 0.7162(10) 1.0853(12) 0.176(9) Uani 0.40 1 d PGDU E 1
H11E H 0.6094 0.7495 1.0827 0.211 Uiso 0.40 1 calc PR E 1
C116 C 0.589(2) 0.6824(12) 1.1417(11) 0.182(9) Uani 0.40 1 d PGU E 1
H11F H 0.6274 0.6931 1.1769 0.219 Uiso 0.40 1 calc PR E 1
C117 C 0.542(2) 0.6326(11) 1.1457(11) 0.141(9) Uani 0.40 1 d PGU E 1
H11G H 0.5493 0.6100 1.1834 0.169 Uiso 0.40 1 calc PR E 1
C118 C 0.4845(18) 0.6165(8) 1.0932(12) 0.134(8) Uani 0.40 1 d PGU E 1
H11H H 0.4532 0.5832 1.0958 0.161 Uiso 0.40 1 calc PR E 1
C119 C 0.4737(18) 0.6503(8) 1.0367(10) 0.163(9) Uani 0.40 1 d PGDU E 1
H11I H 0.4351 0.6396 1.0016 0.195 Uiso 0.40 1 calc PR E 1
Cl5 Cl 0.6358(7) 0.7686(3) 1.0207(7) 0.181(4) Uani 0.40 1 d PDU F 2
Cl6 Cl 0.4566(8) 0.7152(6) 0.9626(6) 0.148(5) Uani 0.40 1 d PDU F 2
C120 C 0.5868(13) 0.7136(9) 1.0606(8) 0.161(8) Uani 0.40 1 d PGDU F 2
C121 C 0.5074(13) 0.6897(9) 1.0358(9) 0.139(7) Uani 0.40 1 d PGDU F 2
C122 C 0.4627(13) 0.6499(8) 1.0736(10) 0.147(8) Uani 0.40 1 d PGDU F 2
H12A H 0.4096 0.6339 1.0570 0.176 Uiso 0.40 1 calc PR F 2
C123 C 0.4973(16) 0.6339(9) 1.1363(10) 0.160(9) Uani 0.40 1 d PGU F 2
H12B H 0.4674 0.6072 1.1616 0.192 Uiso 0.40 1 calc PR F 2
C124 C 0.5767(17) 0.6577(10) 1.1611(9) 0.151(9) Uani 0.40 1 d PGU F 2
H12C H 0.5999 0.6470 1.2030 0.181 Uiso 0.40 1 calc PR F 2
C125 C 0.6214(14) 0.6976(9) 1.1232(9) 0.152(9) Uani 0.40 1 d PGDU F 2
H12D H 0.6746 0.7136 1.1398 0.183 Uiso 0.40 1 calc PR F 2
C126 C 0.640(3) 0.7372(17) 1.084(3) 0.099(14) Uani 0.20 1 d PDU G 3
H12E H 0.6644 0.7358 1.1296 0.149 Uiso 0.20 1 calc PR G 3
H12F H 0.6183 0.7738 1.0749 0.149 Uiso 0.20 1 calc PR G 3
H12G H 0.6872 0.7279 1.0529 0.149 Uiso 0.20 1 calc PR G 3
C127 C 0.561(3) 0.6950(14) 1.077(2) 0.166(9) Uani 0.20 1 d PGDU G 3
C128 C 0.560(3) 0.6496(18) 1.1203(18) 0.158(9) Uani 0.20 1 d PGDU G 3
H12H H 0.5932 0.6503 1.1606 0.189 Uiso 0.20 1 calc PR G 3
C129 C 0.510(3) 0.6030(15) 1.103(2) 0.152(10) Uani 0.20 1 d PGU G 3
H12I H 0.5088 0.5725 1.1321 0.182 Uiso 0.20 1 calc PR G 3
C130 C 0.460(2) 0.6018(12) 1.0430(19) 0.060(8) Uani 0.20 1 d PGU G 3
H13A H 0.4262 0.5706 1.0316 0.072 Uiso 0.20 1 calc PR G 3
C131 C 0.461(3) 0.6473(16) 0.9999(19) 0.159(10) Uani 0.20 1 d PGU G 3
H13B H 0.4280 0.6465 0.9597 0.191 Uiso 0.20 1 calc PR G 3
C132 C 0.512(4) 0.6939(15) 1.017(2) 0.145(9) Uani 0.20 1 d PGDU G 3
H13C H 0.5124 0.7243 0.9882 0.174 Uiso 0.20 1 calc PR G 3

loop_
_atom_site_aniso_label
_atom_site_aniso_U_11
_atom_site_aniso_U_22
_atom_site_aniso_U_33
_atom_site_aniso_U_23
_atom_site_aniso_U_13
_atom_site_aniso_U_12
Pd1 0.0300(3) 0.0514(3) 0.0412(3) 0.0011(3) 0.0006(2) -0.0028(2)
Co1 0.0296(5) 0.0468(5) 0.0394(5) -0.0072(4) -0.0042(4) -0.0007(4)
P1 0.0287(9) 0.0519(11) 0.0405(11) 0.0025(8) -0.0015(7) 0.0016(7)
P2 0.0289(8) 0.0427(9) 0.0371(10) -0.0031(8) -0.0013(7) -0.0019(7)
C1 0.022(3) 0.054(4) 0.044(4) 0.002(3) -0.003(3) -0.008(3)
C2 0.024(3) 0.051(4) 0.045(4) 0.000(3) 0.003(3) -0.015(3)
C3 0.029(4) 0.075(5) 0.032(4) -0.015(4) 0.005(3) -0.004(3)
C4 0.048(5) 0.058(5) 0.061(5) -0.026(4) 0.015(4) 0.013(4)
C5 0.040(4) 0.051(5) 0.091(6) 0.008(5) 0.018(4) 0.017(4)
C6 0.019(3) 0.059(5) 0.062(5) 0.004(4) -0.003(3) 0.005(3)
C7 0.034(4) 0.091(6) 0.051(5) 0.025(5) -0.014(3) 0.001(4)
C8 0.042(4) 0.098(6) 0.046(5) 0.003(5) -0.020(4) -0.028(4)
C9 0.041(4) 0.068(5) 0.038(4) -0.005(4) -0.004(3) -0.032(4)
C10 0.068(5) 0.040(4) 0.058(5) -0.015(4) 0.012(4) -0.023(4)
C11 0.055(5) 0.032(4) 0.075(6) 0.003(4) 0.014(4) -0.004(3)
C12 0.041(4) 0.050(4) 0.050(5) 0.019(4) 0.003(3) -0.006(3)
C13 0.045(4) 0.078(5) 0.045(5) 0.031(4) -0.001(3) -0.003(4)
C14 0.044(4) 0.108(7) 0.021(4) 0.000(4) 0.000(3) -0.018(4)
C15 0.057(5) 0.110(7) 0.029(4) -0.017(5) -0.012(4) -0.020(5)
C16 0.073(6) 0.085(6) 0.060(6) -0.044(5) 0.001(5) -0.023(5)
C17 0.081(7) 0.051(5) 0.071(6) -0.035(5) 0.020(5) -0.012(4)
C18 0.072(6) 0.039(4) 0.122(9) -0.020(5) 0.018(6) 0.004(4)
C19 0.061(6) 0.039(4) 0.115(8) 0.015(5) 0.013(6) 0.024(4)
C20 0.056(6) 0.075(6) 0.116(9) 0.054(6) -0.005(6) 0.018(5)
C21 0.045(5) 0.093(6) 0.070(6) 0.048(5) -0.013(5) 0.009(5)
C22 0.056(6) 0.122(8) 0.050(6) 0.048(6) -0.018(4) -0.006(6)
C23 0.073(7) 0.148(10) 0.018(5) 0.010(6) -0.014(4) -0.033(7)
C24 0.075(6) 0.120(8) 0.030(5) -0.019(5) -0.006(4) -0.039(6)
C25 0.109(8) 0.082(7) 0.049(6) -0.043(5) 0.007(6) -0.032(6)
C26 0.087(7) 0.054(5) 0.067(6) -0.031(5) 0.017(5) -0.028(5)
C27 0.085(7) 0.031(4) 0.118(9) -0.025(5) 0.028(6) -0.004(4)
C28 0.075(6) 0.034(4) 0.098(8) 0.011(5) 0.024(6) 0.012(4)
C29 0.050(5) 0.062(5) 0.098(7) 0.042(5) 0.010(5) 0.021(4)
C30 0.047(5) 0.087(6) 0.059(6) 0.043(5) -0.003(4) 0.011(4)
C31 0.030(4) 0.112(7) 0.061(6) 0.035(5) -0.012(4) 0.006(4)
C32 0.044(5) 0.116(7) 0.041(5) 0.002(5) -0.021(4) -0.014(5)
C33 0.054(5) 0.114(8) 0.051(6) -0.006(5) -0.016(4) -0.036(5)
C34 0.072(7) 0.079(6) 0.079(7) -0.035(6) -0.013(5) -0.033(5)
C35 0.077(7) 0.052(5) 0.106(8) -0.016(6) -0.009(6) -0.034(5)
C36 0.080(7) 0.029(4) 0.126(9) -0.009(5) 0.008(7) -0.018(4)
C37 0.075(7) 0.033(4) 0.143(10) 0.034(6) 0.001(7) -0.001(4)
C38 0.082(7) 0.063(6) 0.095(8) 0.053(6) -0.003(6) 0.019(5)
C39 0.081(7) 0.119(8) 0.058(6) 0.064(6) -0.011(5) -0.001(6)
C40 0.073(7) 0.122(8) 0.048(6) 0.046(6) 0.004(5) -0.018(6)
C41 0.082(7) 0.121(8) 0.035(5) 0.011(5) 0.013(5) -0.028(6)
C42 0.103(9) 0.134(9) 0.028(5) -0.013(6) 0.007(5) -0.025(8)
C43 0.078(7) 0.121(9) 0.049(6) -0.044(6) 0.022(5) -0.027(6)
C44 0.107(9) 0.088(7) 0.070(7) -0.044(6) 0.045(6) -0.002(6)
C45 0.100(8) 0.056(5) 0.105(9) -0.019(6) 0.047(7) 0.020(5)
C46 0.055(6) 0.070(6) 0.133(10) 0.002(7) 0.026(7) 0.030(5)
C47 0.053(6) 0.070(6) 0.116(9) 0.029(6) 0.011(6) 0.035(5)
C48 0.029(4) 0.100(7) 0.095(7) 0.036(6) -0.009(4) 0.022(5)
C49 0.021(4) 0.119(8) 0.091(8) 0.030(7) -0.005(4) 0.000(4)
C50 0.037(5) 0.097(7) 0.087(7) 0.006(6) -0.017(5) -0.029(5)
C51 0.042(5) 0.081(6) 0.089(7) 0.014(6) -0.001(5) -0.031(4)
C52 0.067(6) 0.058(5) 0.102(8) -0.001(5) 0.016(6) -0.039(5)
C53 0.056(6) 0.055(5) 0.118(9) 0.037(6) 0.011(6) -0.021(4)
C54 0.074(7) 0.080(6) 0.074(7) 0.032(6) 0.019(5) -0.020(5)
C55 0.050(5) 0.099(7) 0.060(6) 0.016(5) 0.029(5) -0.016(5)
C56 0.064(6) 0.110(8) 0.047(6) 0.008(6) 0.024(4) -0.011(6)
C57 0.067(6) 0.099(7) 0.071(7) -0.028(6) 0.049(5) -0.011(6)
C58 0.053(5) 0.093(7) 0.089(8) -0.001(7) 0.044(5) 0.020(5)
C59 0.031(4) 0.097(7) 0.083(8) 0.009(6) 0.017(4) 0.000(4)
C60 0.037(4) 0.084(6) 0.080(7) 0.020(6) 0.020(4) -0.021(4)
C61 0.029(3) 0.049(4) 0.028(4) -0.001(3) -0.004(3) 0.007(3)
C62 0.039(4) 0.042(4) 0.054(5) 0.000(3) -0.014(3) -0.006(3)
C63 0.050(5) 0.048(4) 0.074(6) -0.022(4) -0.016(4) 0.007(4)
C64 0.043(4) 0.085(5) 0.041(5) -0.033(4) -0.013(3) 0.013(4)
C65 0.043(4) 0.062(4) 0.031(4) 0.002(3) -0.005(3) 0.003(3)
C66 0.040(4) 0.057(4) 0.044(5) 0.003(4) 0.002(3) 0.011(3)
C67 0.094(6) 0.059(5) 0.046(5) 0.002(4) 0.002(4) -0.002(4)
C68 0.172(11) 0.042(5) 0.106(9) -0.015(6) 0.019(8) -0.020(6)
C69 0.113(8) 0.044(5) 0.119(9) 0.023(6) 0.024(7) 0.006(5)
C70 0.077(6) 0.082(6) 0.074(7) 0.034(6) 0.010(5) 0.009(5)
C71 0.052(5) 0.067(5) 0.057(5) 0.017(4) -0.003(4) 0.001(4)
C72 0.036(4) 0.066(4) 0.035(4) 0.007(4) -0.002(3) 0.001(4)
C73 0.038(4) 0.092(6) 0.058(5) -0.004(5) -0.010(4) -0.005(4)
C74 0.062(6) 0.131(8) 0.070(6) -0.018(6) -0.012(5) -0.027(6)
C75 0.042(5) 0.177(11) 0.054(6) 0.010(7) -0.008(4) -0.017(6)
C76 0.047(5) 0.145(9) 0.060(6) 0.031(6) -0.001(4) 0.015(6)
C77 0.045(4) 0.082(5) 0.056(5) 0.006(4) -0.007(4) 0.007(4)
C78 0.033(3) 0.045(4) 0.034(4) -0.010(3) -0.007(3) -0.005(3)
C79 0.036(4) 0.057(4) 0.035(4) -0.006(3) -0.012(3) 0.009(3)
C80 0.029(4) 0.087(6) 0.044(5) -0.020(4) -0.007(3) 0.018(4)
C81 0.033(4) 0.093(6) 0.053(5) -0.017(5) 0.007(3) -0.024(4)
C82 0.036(4) 0.054(4) 0.056(5) -0.014(4) -0.004(3) -0.012(3)
C83 0.047(4) 0.040(4) 0.033(4) -0.008(3) 0.000(3) -0.002(3)
C84 0.051(4) 0.051(4) 0.052(5) -0.007(4) -0.003(4) 0.008(3)
C85 0.078(6) 0.065(5) 0.080(6) -0.015(5) -0.008(5) 0.015(5)
C86 0.091(7) 0.053(5) 0.093(7) -0.029(5) -0.015(6) -0.014(5)
C87 0.056(5) 0.080(6) 0.098(7) -0.029(5) -0.015(5) -0.008(5)
C88 0.041(4) 0.068(5) 0.075(6) -0.020(4) 0.000(4) -0.007(4)
C89 0.037(4) 0.057(5) 0.044(5) 0.002(4) 0.008(3) 0.003(3)
C90 0.085(6) 0.056(5) 0.080(6) 0.011(5) 0.004(5) -0.006(4)
C91 0.136(10) 0.057(6) 0.143(11) 0.034(7) 0.026(9) 0.009(6)
C92 0.117(10) 0.121(10) 0.082(9) 0.053(8) 0.027(7) 0.035(8)
C93 0.098(8) 0.136(9) 0.057(7) 0.022(7) 0.008(5) 0.033(8)
C94 0.083(6) 0.083(6) 0.044(5) 0.008(5) 0.008(4) 0.011(5)
P3 0.0605(14) 0.0733(15) 0.0721(18) 0.0018(14) 0.0028(12) -0.0125(13)
F1 0.052(9) 0.099(14) 0.144(18) 0.019(12) 0.039(10) -0.033(9)
F2 0.107(11) 0.115(11) 0.076(7) 0.007(7) -0.008(6) -0.027(9)
F3 0.076(8) 0.067(7) 0.24(2) 0.027(12) 0.019(12) 0.012(6)
F4 0.183(17) 0.19(2) 0.078(8) 0.017(11) -0.037(9) -0.057(14)
F5 0.136(11) 0.090(7) 0.155(17) -0.006(10) 0.057(12) 0.026(7)
F6 0.113(18) 0.09(2) 0.100(17) -0.013(16) 0.016(13) -0.026(15)
F1' 0.13(3) 0.13(3) 0.12(3) 0.05(2) -0.019(19) 0.02(2)
F2' 0.078(15) 0.103(18) 0.106(16) -0.059(13) 0.032(11) -0.048(13)
F3' 0.166(18) 0.115(18) 0.13(2) 0.014(15) -0.055(17) 0.041(14)
F4' 0.17(2) 0.101(15) 0.13(2) -0.021(15) 0.057(17) 0.015(14)
F5' 0.066(12) 0.15(2) 0.20(3) 0.09(2) -0.038(16) -0.020(14)
F6' 0.057(18) 0.09(3) 0.14(3) -0.01(2) -0.023(19) -0.040(19)
Cl1 0.092(7) 0.083(7) 0.045(6) 0.016(6) -0.011(5) -0.009(5)
C95 0.103(14) 0.027(10) 0.046(12) -0.012(10) 0.042(12) -0.042(10)
C96 0.138(17) 0.047(12) 0.067(14) -0.014(12) 0.059(14) -0.040(14)
C97 0.161(17) 0.065(14) 0.098(16) -0.001(15) 0.011(17) -0.038(14)
C98 0.156(15) 0.093(14) 0.076(14) 0.038(12) -0.024(13) -0.016(13)
C99 0.134(15) 0.082(14) 0.117(15) 0.018(13) -0.007(14) -0.003(14)
C100 0.137(15) 0.077(12) 0.075(13) 0.018(12) 0.012(13) -0.026(13)
Cl2 0.141(10) 0.091(8) 0.066(9) 0.036(7) -0.046(7) -0.055(7)
Cl3 0.069(4) 0.082(5) 0.128(7) -0.005(4) 0.034(4) 0.007(3)
C101 0.122(16) 0.058(12) 0.053(12) 0.007(12) 0.019(12) -0.037(13)
C102 0.117(14) 0.048(10) 0.026(11) -0.001(10) -0.002(11) -0.031(11)
C103 0.150(16) 0.086(14) 0.046(12) 0.014(12) -0.027(13) -0.014(14)
C104 0.105(16) 0.097(14) 0.088(14) 0.025(13) -0.013(14) 0.025(14)
C105 0.119(15) 0.073(13) 0.075(13) 0.040(12) 0.031(12) 0.004(13)
C106 0.140(15) 0.056(13) 0.029(12) -0.007(10) 0.012(12) -0.041(12)
C107 0.074(10) 0.062(10) 0.043(10) -0.004(8) 0.009(8) 0.004(8)
C108 0.132(15) 0.073(13) 0.076(15) -0.018(13) 0.026(14) -0.024(14)
C109 0.133(16) 0.094(15) 0.074(14) 0.024(13) 0.028(14) -0.013(14)
C110 0.107(15) 0.092(15) 0.078(14) 0.013(13) 0.013(14) 0.005(14)
C111 0.144(16) 0.064(15) 0.048(14) 0.004(13) 0.027(13) -0.015(14)
C112 0.130(16) 0.062(13) 0.080(15) 0.002(14) 0.009(15) -0.046(14)
C113 0.135(16) 0.045(12) 0.080(17) 0.002(15) 0.023(15) -0.033(14)
Cl4 0.45(3) 0.138(11) 0.204(14) 0.048(10) 0.193(18) 0.121(15)
C114 0.112(14) 0.195(15) 0.145(15) -0.103(14) -0.002(13) 0.038(13)
C115 0.153(17) 0.203(17) 0.171(18) -0.082(16) 0.010(16) 0.064(15)
C116 0.167(17) 0.217(19) 0.163(17) -0.064(16) 0.009(16) 0.015(17)
C117 0.143(18) 0.138(16) 0.143(16) -0.026(15) 0.036(15) -0.034(15)
C118 0.126(15) 0.122(15) 0.155(16) 0.048(14) 0.062(14) -0.008(13)
C119 0.127(14) 0.232(17) 0.129(16) -0.062(16) 0.008(15) 0.019(15)
Cl5 0.171(10) 0.111(6) 0.261(12) -0.019(7) 0.073(9) 0.045(6)
Cl6 0.136(8) 0.170(12) 0.139(9) -0.018(8) 0.018(7) -0.004(7)
C120 0.122(16) 0.203(16) 0.160(16) -0.105(15) 0.039(14) 0.051(14)
C121 0.095(13) 0.176(14) 0.146(14) -0.113(13) -0.001(12) -0.004(12)
C122 0.131(14) 0.202(16) 0.107(15) -0.001(15) -0.005(13) 0.034(13)
C123 0.164(18) 0.160(16) 0.156(17) -0.018(15) 0.052(17) -0.024(16)
C124 0.156(18) 0.169(19) 0.128(17) -0.037(16) 0.013(16) -0.026(16)
C125 0.126(17) 0.194(17) 0.137(17) -0.072(15) -0.010(15) 0.021(15)
C126 0.098(16) 0.101(16) 0.099(16) -0.019(9) -0.003(9) -0.003(9)
C127 0.145(16) 0.200(16) 0.154(16) -0.077(16) 0.008(15) 0.039(15)
C128 0.147(17) 0.165(17) 0.162(17) -0.048(16) 0.035(16) -0.017(16)
C129 0.142(18) 0.152(18) 0.162(18) 0.000(17) 0.056(17) -0.014(17)
C130 0.055(10) 0.062(11) 0.064(11) 0.014(9) 0.010(8) -0.017(8)
C131 0.122(17) 0.216(18) 0.141(19) -0.056(18) 0.006(17) 0.012(17)
C132 0.115(17) 0.181(17) 0.139(17) -0.093(16) 0.000(16) 0.020(16)

loop_
_atom_type_symbol
_atom_type_description
_atom_type_scat_dispersion_real
_atom_type_scat_dispersion_imag
_atom_type_scat_source
C C 0.0033 0.0016 'International Tables Vol C Tables 4.2.6.8 and 6.1.1.4'
H H 0.0000 0.0000 'International Tables Vol C Tables 4.2.6.8 and 6.1.1.4'
F F 0.0171 0.0103 'International Tables Vol C Tables 4.2.6.8 and 6.1.1.4'
P P 0.1023 0.0942 'International Tables Vol C Tables 4.2.6.8 and 6.1.1.4'
Cl Cl 0.1484 0.1585 'International Tables Vol C Tables 4.2.6.8 and 6.1.1.4'
Co Co 0.3494 0.9721 'International Tables Vol C Tables 4.2.6.8 and 6.1.1.4'
Pd Pd -0.9988 1.0072 'International Tables Vol C Tables 4.2.6.8 and 6.1.1.4'

loop_
_geom_angle_atom_site_label_1
_geom_angle_atom_site_label_2
_geom_angle_atom_site_label_3
_geom_angle
C2 Pd1 C1 40.2(2)
C2 Pd1 P2 148.23(18)
C1 Pd1 P2 108.09(16)
C2 Pd1 P1 105.23(18)
C1 Pd1 P1 145.21(16)
P2 Pd1 P1 106.15(6)
C80 Co1 C82 68.2(3)
C80 Co1 C81 40.3(3)
C82 Co1 C81 40.8(3)
C80 Co1 C62 136.3(3)
C82 Co1 C62 144.1(3)
C81 Co1 C62 175.0(3)
C80 Co1 C65 139.0(3)
C82 Co1 C65 111.5(3)
C81 Co1 C65 111.4(3)
C62 Co1 C65 68.9(3)
C80 Co1 C64 109.7(3)
C82 Co1 C64 136.4(3)
C81 Co1 C64 108.3(3)
C62 Co1 C64 68.5(3)
C65 Co1 C64 40.6(2)
C80 Co1 C63 108.4(3)
C82 Co1 C63 175.4(3)
C81 Co1 C63 134.6(3)
C62 Co1 C63 40.5(3)
C65 Co1 C63 68.8(3)
C64 Co1 C63 40.9(3)
C80 Co1 C61 177.1(3)
C82 Co1 C61 114.7(3)
C81 Co1 C61 142.2(3)
C62 Co1 C61 41.1(2)
C65 Co1 C61 41.0(2)
C64 Co1 C61 68.6(3)
C63 Co1 C61 68.7(3)
C80 Co1 C79 40.8(3)
C82 Co1 C79 68.4(3)
C81 Co1 C79 68.4(3)
C62 Co1 C79 111.3(3)
C65 Co1 C79 179.8(3)
C64 Co1 C79 139.3(3)
C63 Co1 C79 111.3(3)
C61 Co1 C79 139.2(3)
C80 Co1 C78 68.5(2)
C82 Co1 C78 41.1(2)
C81 Co1 C78 68.9(3)
C62 Co1 C78 114.3(3)
C65 Co1 C78 139.5(3)
C64 Co1 C78 177.1(3)
C63 Co1 C78 141.4(3)
C61 Co1 C78 113.3(2)
C79 Co1 C78 40.6(2)
C66 P1 C61 103.9(3)
C66 P1 C72 104.5(3)
C61 P1 C72 101.5(3)
C66 P1 Pd1 119.4(2)
C61 P1 Pd1 110.8(2)
C72 P1 Pd1 114.7(2)
C89 P2 C83 105.8(3)
C89 P2 C78 101.1(3)
C83 P2 C78 100.8(3)
C89 P2 Pd1 114.8(2)
C83 P2 Pd1 115.5(2)
C78 P2 Pd1 116.85(19)
C2 C1 C6 117.4(6)
C2 C1 C9 117.6(6)
C6 C1 C9 104.6(6)
C2 C1 Pd1 69.4(3)
C6 C1 Pd1 121.2(5)
C9 C1 Pd1 123.9(4)
C3 C2 C12 105.9(5)
C3 C2 C1 118.3(6)
C12 C2 C1 117.7(6)
C3 C2 Pd1 119.7(4)
C12 C2 Pd1 122.1(4)
C1 C2 Pd1 70.4(3)
C4 C3 C14 119.4(7)
C4 C3 C2 122.8(6)
C14 C3 C2 108.3(6)
C3 C4 C17 120.4(7)
C3 C4 C5 118.9(6)
C17 C4 C5 107.6(7)
C6 C5 C19 119.6(8)
C6 C5 C4 120.8(6)
C19 C5 C4 107.6(8)
C5 C6 C7 119.3(7)
C5 C6 C1 121.4(7)
C7 C6 C1 109.9(6)
C21 C7 C8 120.3(8)
C21 C7 C6 121.5(8)
C8 C7 C6 107.3(7)
C24 C8 C7 120.5(8)
C24 C8 C9 119.6(8)
C7 C8 C9 108.8(7)
C10 C9 C8 119.5(7)
C10 C9 C1 122.1(6)
C8 C9 C1 108.9(7)
C9 C10 C26 120.1(8)
C9 C10 C11 120.0(6)
C26 C10 C11 108.2(8)
C12 C11 C28 120.1(8)
C12 C11 C10 119.8(6)
C28 C11 C10 107.9(7)
C11 C12 C13 119.7(7)
C11 C12 C2 122.4(6)
C13 C12 C2 108.3(6)
C30 C13 C14 120.7(7)
C30 C13 C12 119.6(8)
C14 C13 C12 107.8(6)
C15 C14 C13 119.8(7)
C15 C14 C3 120.3(8)
C13 C14 C3 109.1(6)
C14 C15 C16 119.5(8)
C14 C15 C32 119.4(8)
C16 C15 C32 109.1(8)
C17 C16 C15 121.0(8)
C17 C16 C34 117.9(9)
C15 C16 C34 108.2(9)
C16 C17 C18 122.3(8)
C16 C17 C4 119.3(8)
C18 C17 C4 107.0(8)
C36 C18 C17 117.9(9)
C36 C18 C19 119.9(10)
C17 C18 C19 110.3(8)
C20 C19 C18 120.9(9)
C20 C19 C5 119.9(9)
C18 C19 C5 107.4(9)
C19 C20 C21 120.6(8)
C19 C20 C38 118.8(10)
C21 C20 C38 108.7(10)
C7 C21 C20 119.0(8)
C7 C21 C22 119.3(9)
C20 C21 C22 108.7(9)
C23 C22 C21 121.5(9)
C23 C22 C39 118.8(10)
C21 C22 C39 108.2(10)
C22 C23 C42 120.3(9)
C22 C23 C24 120.3(9)
C42 C23 C24 107.2(10)
C25 C24 C8 119.9(8)
C25 C24 C23 110.2(9)
C8 C24 C23 118.1(9)
C26 C25 C24 119.6(8)
C26 C25 C43 120.9(10)
C24 C25 C43 106.3(10)
C25 C26 C10 121.3(9)
C25 C26 C27 121.0(9)
C10 C26 C27 106.4(8)
C28 C27 C45 120.2(10)
C28 C27 C26 109.6(8)
C45 C27 C26 118.4(10)
C29 C28 C27 120.9(8)
C29 C28 C11 120.3(8)
C27 C28 C11 107.9(8)
C28 C29 C30 120.6(8)
C28 C29 C47 119.8(10)
C30 C29 C47 107.5(9)
C13 C30 C29 119.7(8)
C13 C30 C31 119.4(8)
C29 C30 C31 108.7(7)
C32 C31 C48 120.5(8)
C32 C31 C30 120.0(8)
C48 C31 C30 107.6(9)
C31 C32 C33 120.3(8)
C31 C32 C15 120.7(8)
C33 C32 C15 107.0(8)
C50 C33 C34 118.3(9)
C50 C33 C32 119.5(9)
C34 C33 C32 109.2(8)
C35 C34 C33 120.5(9)
C35 C34 C16 121.4(10)
C33 C34 C16 106.6(9)
C34 C35 C36 119.3(10)
C34 C35 C52 121.6(10)
C36 C35 C52 107.5(10)
C18 C36 C35 121.1(10)
C18 C36 C37 118.7(9)
C35 C36 C37 108.5(9)
C38 C37 C53 118.6(11)
C38 C37 C36 121.7(10)
C53 C37 C36 108.5(10)
C37 C38 C39 121.1(10)
C37 C38 C20 120.0(10)
C39 C38 C20 107.0(10)
C40 C39 C38 120.8(10)
C40 C39 C22 119.2(11)
C38 C39 C22 107.4(9)
C39 C40 C41 121.9(10)
C39 C40 C54 117.5(10)
C41 C40 C54 108.2(9)
C42 C41 C40 117.7(10)
C42 C41 C56 122.9(10)
C40 C41 C56 107.6(9)
C41 C42 C23 122.1(11)
C41 C42 C43 117.7(10)
C23 C42 C43 107.7(9)
C44 C43 C42 120.7(9)
C44 C43 C25 118.8(11)
C42 C43 C25 108.7(10)
C43 C44 C45 122.3(10)
C43 C44 C57 120.6(11)
C45 C44 C57 105.5(10)
C46 C45 C27 117.7(10)
C46 C45 C44 111.5(10)
C27 C45 C44 118.6(11)
C47 C46 C45 122.2(10)
C47 C46 C58 119.1(10)
C45 C46 C58 106.2(10)
C46 C47 C48 120.9(9)
C46 C47 C29 119.1(10)
C48 C47 C29 107.7(9)
C49 C48 C47 119.4(9)
C49 C48 C31 120.2(9)
C47 C48 C31 108.5(8)
C48 C49 C50 119.5(9)
C48 C49 C59 119.8(10)
C50 C49 C59 108.9(9)
C33 C50 C49 120.1(9)
C33 C50 C51 120.8(9)
C49 C50 C51 107.4(9)
C52 C51 C50 120.1(9)
C52 C51 C60 119.3(9)
C50 C51 C60 108.8(8)
C51 C52 C35 118.8(10)
C51 C52 C53 120.4(9)
C35 C52 C53 108.5(9)
C54 C53 C37 121.5(10)
C54 C53 C52 119.8(9)
C37 C53 C52 106.9(10)
C53 C54 C55 120.3(9)
C53 C54 C40 120.5(9)
C55 C54 C40 107.0(9)
C60 C55 C56 119.6(9)
C60 C55 C54 120.0(9)
C56 C55 C54 108.3(9)
C57 C56 C55 120.9(9)
C57 C56 C41 118.5(9)
C55 C56 C41 108.9(9)
C56 C57 C44 119.6(10)
C56 C57 C58 118.2(9)
C44 C57 C58 108.8(10)
C59 C58 C57 121.9(9)
C59 C58 C46 119.8(10)
C57 C58 C46 107.9(10)
C58 C59 C60 118.2(9)
C58 C59 C49 120.9(9)
C60 C59 C49 108.6(9)
C55 C60 C59 121.2(9)
C55 C60 C51 120.2(8)
C59 C60 C51 106.3(8)
C65 C61 C62 107.2(6)
C65 C61 P1 129.3(5)
C62 C61 P1 123.3(5)
C65 C61 Co1 69.1(3)
C62 C61 Co1 68.9(3)
P1 C61 Co1 123.3(3)
C63 C62 C61 108.6(6)
C63 C62 Co1 70.2(4)
C61 C62 Co1 70.1(3)
C63 C62 H62A 125.7
C61 C62 H62A 125.7
Co1 C62 H62A 125.7
C62 C63 C64 107.8(6)
C62 C63 Co1 69.4(4)
C64 C63 Co1 69.5(4)
C62 C63 H63A 126.1
C64 C63 H63A 126.1
Co1 C63 H63A 126.1
C65 C64 C63 108.3(6)
C65 C64 Co1 69.6(4)
C63 C64 Co1 69.6(4)
C65 C64 H64A 125.9
C63 C64 H64A 125.9
Co1 C64 H64A 125.9
C64 C65 C61 108.1(6)
C64 C65 Co1 69.8(4)
C61 C65 Co1 69.9(3)
C64 C65 H65A 126.0
C61 C65 H65A 126.0
Co1 C65 H65A 126.0
C67 C66 C71 118.4(7)
C67 C66 P1 118.2(5)
C71 C66 P1 123.4(6)
C68 C67 C66 119.5(8)
C68 C67 H67A 120.3
C66 C67 H67A 120.3
C67 C68 C69 122.3(9)
C67 C68 H68A 118.9
C69 C68 H68A 118.9
C70 C69 C68 118.7(8)
C70 C69 H69A 120.7
C68 C69 H69A 120.7
C69 C70 C71 120.8(8)
C69 C70 H70A 119.6
C71 C70 H70A 119.6
C70 C71 C66 120.3(8)
C70 C71 H71A 119.9
C66 C71 H71A 119.9
C73 C72 C77 118.3(7)
C73 C72 P1 123.0(5)
C77 C72 P1 118.4(6)
C72 C73 C74 121.6(8)
C72 C73 H73A 119.2
C74 C73 H73A 119.2
C75 C74 C73 119.4(9)
C75 C74 H74A 120.3
C73 C74 H74A 120.3
C76 C75 C74 120.3(9)
C76 C75 H75A 119.9
C74 C75 H75A 119.9
C75 C76 C77 120.5(9)
C75 C76 H76A 119.7
C77 C76 H76A 119.7
C72 C77 C76 119.9(8)
C72 C77 H77A 120.0
C76 C77 H77A 120.0
C79 C78 C82 106.2(6)
C79 C78 P2 128.0(5)
C82 C78 P2 125.8(5)
C79 C78 Co1 68.8(3)
C82 C78 Co1 67.9(3)
P2 C78 Co1 126.1(3)
C80 C79 C78 108.2(6)
C80 C79 Co1 68.8(4)
C78 C79 Co1 70.6(3)
C80 C79 H79A 125.9
C78 C79 H79A 125.9
Co1 C79 H79A 125.9
C81 C80 C79 108.9(6)
C81 C80 Co1 70.0(4)
C79 C80 Co1 70.5(3)
C81 C80 H80A 125.5
C79 C80 H80A 125.5
Co1 C80 H80A 125.5
C80 C81 C82 107.9(6)
C80 C81 Co1 69.8(4)
C82 C81 Co1 69.6(4)
C80 C81 H81A 126.1
C82 C81 H81A 126.1
Co1 C81 H81A 126.1
C81 C82 C78 108.8(6)
C81 C82 Co1 69.6(4)
C78 C82 Co1 71.1(3)
C81 C82 H82A 125.6
C78 C82 H82A 125.6
Co1 C82 H82A 125.6
C88 C83 C84 120.0(6)
C88 C83 P2 122.9(5)
C84 C83 P2 117.1(5)
C85 C84 C83 119.1(7)
C85 C84 H84A 120.4
C83 C84 H84A 120.4
C86 C85 C84 120.0(8)
C86 C85 H85A 120.0
C84 C85 H85A 120.0
C87 C86 C85 122.0(7)
C87 C86 H86A 119.0
C85 C86 H86A 119.0
C86 C87 C88 117.8(8)
C86 C87 H87A 121.1
C88 C87 H87A 121.1
C83 C88 C87 121.1(7)
C83 C88 H88A 119.5
C87 C88 H88A 119.5
C90 C89 C94 118.8(7)
C90 C89 P2 117.7(6)
C94 C89 P2 123.5(6)
C89 C90 C91 118.7(9)
C89 C90 H90A 120.7
C91 C90 H90A 120.7
C92 C91 C90 121.7(10)
C92 C91 H91A 119.2
C90 C91 H91A 119.2
C93 C92 C91 119.6(11)
C93 C92 H92A 120.2
C91 C92 H92A 120.2
C92 C93 C94 121.1(11)
C92 C93 H93A 119.5
C94 C93 H93A 119.5
C89 C94 C93 119.9(9)
C89 C94 H94A 120.0
C93 C94 H94A 120.0
F4' P3 F5' 91.2(7)
F4' P3 F1' 91.6(7)
F5' P3 F1' 90.8(7)
F4' P3 F4 54.5(8)
F5' P3 F4 145.7(9)
F1' P3 F4 91.5(10)
F4' P3 F3' 89.9(7)
F5' P3 F3' 178.2(9)
F1' P3 F3' 90.5(7)
F4 P3 F3' 35.4(7)
F4' P3 F5 36.8(8)
F5' P3 F5 54.6(10)
F1' P3 F5 88.9(10)
F4 P3 F5 91.2(6)
F3' P3 F5 126.6(8)
F4' P3 F2' 178.0(8)
F5' P3 F2' 90.1(7)
F1' P3 F2' 89.9(7)
F4 P3 F2' 124.1(8)
F3' P3 F2' 88.8(7)
F5 P3 F2' 144.6(8)
F4' P3 F6' 90.0(7)
F5' P3 F6' 89.5(7)
F1' P3 F6' 178.4(9)
F4 P3 F6' 89.1(10)
F3' P3 F6' 89.1(7)
F5 P3 F6' 92.6(10)
F2' P3 F6' 88.5(7)
F4' P3 F6 90.6(11)
F5' P3 F6 86.8(10)
F1' P3 F6 176.8(10)
F4 P3 F6 91.6(5)
F3' P3 F6 91.8(11)
F5 P3 F6 91.5(5)
F2' P3 F6 87.9(10)
F6' P3 F6 2.8(11)
F4' P3 F3 145.4(8)
F5' P3 F3 123.3(9)
F1' P3 F3 89.4(10)
F4 P3 F3 90.9(6)
F3' P3 F3 55.5(7)
F5 P3 F3 177.3(7)
F2' P3 F3 33.3(7)
F6' P3 F3 89.1(10)
F6 P3 F3 90.1(5)
F4' P3 F2 125.7(10)
F5' P3 F2 34.5(10)
F1' P3 F2 87.7(9)
F4 P3 F2 179.2(6)
F3' P3 F2 144.5(8)
F5 P3 F2 88.9(5)
F2' P3 F2 55.7(9)
F6' P3 F2 91.7(10)
F6 P3 F2 89.1(5)
F3 P3 F2 88.9(6)
F4' P3 F1 91.9(10)
F5' P3 F1 92.2(10)
F1' P3 F1 1.4(11)
F4 P3 F1 90.6(5)
F3' P3 F1 89.1(11)
F5 P3 F1 90.0(5)
F2' P3 F1 89.6(9)
F6' P3 F1 177.4(10)
F6 P3 F1 177.3(6)
F3 P3 F1 88.3(5)
F2 P3 F1 88.6(5)
C96 C95 C100 120.0
C96 C95 Cl1 119.0(5)
C100 C95 Cl1 120.1(5)
C97 C96 C95 120.0
C97 C96 H96A 120.0
C95 C96 H96A 120.0
C96 C97 C98 120.0
C96 C97 H97A 120.0
C98 C97 H97A 120.0
C99 C98 C97 120.0
C99 C98 H98A 120.0
C97 C98 H98A 120.0
C100 C99 C98 120.0
C100 C99 H99A 120.0
C98 C99 H99A 120.0
C99 C100 C95 120.0
C99 C100 H10A 120.0
C95 C100 H10A 120.0
C102 C101 C106 120.0
C102 C101 Cl2 118.9(5)
C106 C101 Cl2 121.1(5)
C103 C102 C101 120.0
C103 C102 Cl3 119.7(5)
C101 C102 Cl3 119.7(5)
C104 C103 C102 120.0
C104 C103 H10B 120.0
C102 C103 H10B 120.0
C103 C104 C105 120.0
C103 C104 H10C 120.0
C105 C104 H10C 120.0
C104 C105 C106 120.0
C104 C105 H10D 120.0
C106 C105 H10D 120.0
C105 C106 C101 120.0
C105 C106 H10E 120.0
C101 C106 H10E 120.0
C108 C107 H10F 109.5
C108 C107 H10G 109.5
H10F C107 H10G 109.5
C108 C107 H10H 109.5
H10F C107 H10H 109.5
H10G C107 H10H 109.5
C109 C108 C113 120.0
C109 C108 C107 120.1(6)
C113 C108 C107 119.8(6)
C110 C109 C108 120.0
C110 C109 H10I 120.0
C108 C109 H10I 120.0
C109 C110 C111 120.0
C109 C110 H11A 120.0
C111 C110 H11A 120.0
C112 C111 C110 120.0
C112 C111 H11B 120.0
C110 C111 H11B 120.0
C111 C112 C113 120.0
C111 C112 H11C 120.0
C113 C112 H11C 120.0
C112 C113 C108 120.0
C112 C113 H11D 120.0
C108 C113 H11D 120.0
C115 C114 C119 120.0
C115 C114 Cl4 120.5(5)
C119 C114 Cl4 119.5(5)
C114 C115 C116 120.0
C114 C115 H11E 120.0
C116 C115 H11E 120.0
C115 C116 C117 120.0
C115 C116 H11F 120.0
C117 C116 H11F 120.0
C118 C117 C116 120.0
C118 C117 H11G 120.0
C116 C117 H11G 120.0
C119 C118 C117 120.0
C119 C118 H11H 120.0
C117 C118 H11H 120.0
C118 C119 C114 120.0
C118 C119 H11I 120.0
C114 C119 H11I 120.0
C121 C120 C125 120.0
C121 C120 Cl5 121.2(5)
C125 C120 Cl5 118.3(5)
C120 C121 C122 120.0
C120 C121 Cl6 120.1(5)
C122 C121 Cl6 119.4(5)
C123 C122 C121 120.0
C123 C122 H12A 120.0
C121 C122 H12A 120.0
C122 C123 C124 120.0
C122 C123 H12B 120.0
C124 C123 H12B 120.0
C123 C124 C125 120.0
C123 C124 H12C 120.0
C125 C124 H12C 120.0
C124 C125 C120 120.0
C124 C125 H12D 120.0
C120 C125 H12D 120.0
C127 C126 H12E 109.5
C127 C126 H12F 109.5
H12E C126 H12F 109.5
C127 C126 H12G 109.5
H12E C126 H12G 109.5
H12F C126 H12G 109.5
C128 C127 C132 120.0
C128 C127 C126 118.3(8)
C132 C127 C126 118.6(8)
C129 C128 C127 120.0
C129 C128 H12H 120.0
C127 C128 H12H 120.0
C130 C129 C128 120.0
C130 C129 H12I 120.0
C128 C129 H12I 120.0
C129 C130 C131 120.0
C129 C130 H13A 120.0
C131 C130 H13A 120.0
C132 C131 C130 120.0
C132 C131 H13B 120.0
C130 C131 H13B 120.0
C131 C132 C127 120.0
C131 C132 H13C 120.0
C127 C132 H13C 120.0

loop_
_geom_bond_atom_site_label_1
_geom_bond_atom_site_label_2
_geom_bond_distance
Pd1 C2 2.116(6)
Pd1 C1 2.130(6)
Pd1 P2 2.3080(17)
Pd1 P1 2.3084(19)
Co1 C80 2.022(6)
Co1 C82 2.025(6)
Co1 C81 2.025(6)
Co1 C62 2.026(6)
Co1 C65 2.032(6)
Co1 C64 2.035(6)
Co1 C63 2.037(6)
Co1 C61 2.042(6)
Co1 C79 2.044(6)
Co1 C78 2.068(6)
P1 C66 1.811(7)
P1 C61 1.812(6)
P1 C72 1.812(6)
P2 C89 1.809(7)
P2 C83 1.817(6)
P2 C78 1.824(6)
C1 C2 1.459(8)
C1 C6 1.462(9)
C1 C9 1.463(9)
C2 C3 1.455(8)
C2 C12 1.457(9)
C3 C4 1.351(9)
C3 C14 1.438(9)
C4 C17 1.460(10)
C4 C5 1.470(10)
C5 C6 1.368(10)
C5 C19 1.449(10)
C6 C7 1.439(10)
C7 C21 1.389(10)
C7 C8 1.425(10)
C8 C24 1.423(11)
C8 C9 1.438(10)
C9 C10 1.361(10)
C10 C26 1.451(10)
C10 C11 1.458(10)
C11 C12 1.362(9)
C11 C28 1.441(10)
C12 C13 1.454(9)
C13 C30 1.387(10)
C13 C14 1.408(10)
C14 C15 1.389(10)
C15 C16 1.412(11)
C15 C32 1.452(11)
C16 C17 1.361(11)
C16 C34 1.475(12)
C17 C18 1.431(11)
C18 C36 1.417(12)
C18 C19 1.433(12)
C19 C20 1.396(12)
C20 C21 1.404(12)
C20 C38 1.465(12)
C21 C22 1.434(12)
C22 C23 1.367(12)
C22 C39 1.451(12)
C23 C42 1.439(13)
C23 C24 1.447(12)
C24 C25 1.415(12)
C25 C26 1.360(11)
C25 C43 1.465(12)
C26 C27 1.453(12)
C27 C28 1.426(12)
C27 C45 1.436(12)
C28 C29 1.361(11)
C29 C30 1.424(11)
C29 C47 1.472(11)
C30 C31 1.450(11)
C31 C32 1.339(11)
C31 C48 1.443(11)
C32 C33 1.442(11)
C33 C50 1.404(11)
C33 C34 1.438(12)
C34 C35 1.358(12)
C35 C36 1.421(12)
C35 C52 1.445(12)
C36 C37 1.439(13)
C37 C38 1.370(12)
C37 C53 1.434(12)
C38 C39 1.442(12)
C39 C40 1.398(12)
C40 C41 1.418(12)
C40 C54 1.456(12)
C41 C42 1.369(12)
C41 C56 1.437(12)
C42 C43 1.442(13)
C43 C44 1.358(13)
C44 C45 1.447(13)
C44 C57 1.453(12)
C45 C46 1.424(13)
C46 C47 1.375(13)
C46 C58 1.463(12)
C47 C48 1.431(12)
C48 C49 1.391(11)
C49 C50 1.411(12)
C49 C59 1.432(12)
C50 C51 1.436(11)
C51 C52 1.378(12)
C51 C60 1.451(11)
C52 C53 1.447(12)
C53 C54 1.379(12)
C54 C55 1.434(12)
C55 C60 1.380(11)
C55 C56 1.413(12)
C56 C57 1.371(12)
C57 C58 1.454(13)
C58 C59 1.354(12)
C59 C60 1.430(11)
C61 C65 1.427(8)
C61 C62 1.427(8)
C62 C63 1.406(9)
C62 H62A 0.9800
C63 C64 1.424(10)
C63 H63A 0.9800
C64 C65 1.412(9)
C64 H64A 0.9800
C65 H65A 0.9800
C66 C67 1.375(9)
C66 C71 1.378(9)
C67 C68 1.348(11)
C67 H67A 0.9300
C68 C69 1.353(12)
C68 H68A 0.9300
C69 C70 1.345(12)
C69 H69A 0.9300
C70 C71 1.364(10)
C70 H70A 0.9300
C71 H71A 0.9300
C72 C73 1.363(9)
C72 C77 1.380(9)
C73 C74 1.383(10)
C73 H73A 0.9300
C74 C75 1.360(13)
C74 H74A 0.9300
C75 C76 1.349(12)
C75 H75A 0.9300
C76 C77 1.392(11)
C76 H76A 0.9300
C77 H77A 0.9300
C78 C79 1.425(8)
C78 C82 1.436(9)
C79 C80 1.417(9)
C79 H79A 0.9800
C80 C81 1.394(10)
C80 H80A 0.9800
C81 C82 1.412(9)
C81 H81A 0.9800
C82 H82A 0.9800
C83 C88 1.369(9)
C83 C84 1.377(8)
C84 C85 1.373(10)
C84 H84A 0.9300
C85 C86 1.366(11)
C85 H85A 0.9300
C86 C87 1.358(11)
C86 H86A 0.9300
C87 C88 1.386(10)
C87 H87A 0.9300
C88 H88A 0.9300
C89 C90 1.360(9)
C89 C94 1.382(10)
C90 C91 1.391(12)
C90 H90A 0.9300
C91 C92 1.358(14)
C91 H91A 0.9300
C92 C93 1.300(14)
C92 H92A 0.9300
C93 C94 1.394(12)
C93 H93A 0.9300
C94 H94A 0.9300
P3 F4' 1.531(14)
P3 F5' 1.532(14)
P3 F1' 1.539(15)
P3 F4 1.547(10)
P3 F3' 1.549(14)
P3 F5 1.560(10)
P3 F2' 1.563(13)
P3 F6' 1.568(14)
P3 F6 1.577(11)
P3 F3 1.578(10)
P3 F2 1.587(10)
P3 F1 1.598(8)
Cl1 C95 1.724(6)
C95 C96 1.3900
C95 C100 1.3900
C96 C97 1.3900
C96 H96A 0.9300
C97 C98 1.3900
C97 H97A 0.9300
C98 C99 1.3900
C98 H98A 0.9300
C99 C100 1.3900
C99 H99A 0.9300
C100 H10A 0.9300
Cl2 C101 1.718(6)
Cl3 C102 1.707(6)
C101 C102 1.3900
C101 C106 1.3900
C102 C103 1.3900
C103 C104 1.3900
C103 H10B 0.9300
C104 C105 1.3900
C104 H10C 0.9300
C105 C106 1.3900
C105 H10D 0.9300
C106 H10E 0.9300
C107 C108 1.539(6)
C107 H10F 0.9600
C107 H10G 0.9600
C107 H10H 0.9600
C108 C109 1.3900
C108 C113 1.3900
C109 C110 1.3900
C109 H10I 0.9300
C110 C111 1.3900
C110 H11A 0.9300
C111 C112 1.3900
C111 H11B 0.9300
C112 C113 1.3900
C112 H11C 0.9300
C113 H11D 0.9300
Cl4 C114 1.714(6)
C114 C115 1.3900
C114 C119 1.3900
C115 C116 1.3900
C115 H11E 0.9300
C116 C117 1.3900
C116 H11F 0.9300
C117 C118 1.3900
C117 H11G 0.9300
C118 C119 1.3900
C118 H11H 0.9300
C119 H11I 0.9300
Cl5 C120 1.708(6)
Cl6 C121 1.736(6)
C120 C121 1.3900
C120 C125 1.3900
C121 C122 1.3900
C122 C123 1.3900
C122 H12A 0.9300
C123 C124 1.3900
C123 H12B 0.9300
C124 C125 1.3900
C124 H12C 0.9300
C125 H12D 0.9300
C126 C127 1.555(8)
C126 H12E 0.9600
C126 H12F 0.9600
C126 H12G 0.9600
C127 C128 1.3900
C127 C132 1.3900
C128 C129 1.3900
C128 H12H 0.9300
C129 C130 1.3900
C129 H12I 0.9300
C130 C131 1.3900
C130 H13A 0.9300
C131 C132 1.3900
C131 H13B 0.9300
C132 H13C 0.9300

loop_
_geom_torsion_atom_site_label_1
_geom_torsion_atom_site_label_2
_geom_torsion_atom_site_label_3
_geom_torsion_atom_site_label_4
_geom_torsion
C2 Pd1 P1 C66 115.9(3)
C1 Pd1 P1 C66 121.4(4)
P2 Pd1 P1 C66 -69.1(2)
C2 Pd1 P1 C61 -123.4(3)
C1 Pd1 P1 C61 -117.9(4)
P2 Pd1 P1 C61 51.5(2)
C2 Pd1 P1 C72 -9.2(3)
C1 Pd1 P1 C72 -3.7(4)
P2 Pd1 P1 C72 165.7(3)
C2 Pd1 P2 C89 28.4(4)
C1 Pd1 P2 C89 31.3(3)
P1 Pd1 P2 C89 -142.4(2)
C2 Pd1 P2 C83 -95.2(4)
C1 Pd1 P2 C83 -92.3(3)
P1 Pd1 P2 C83 94.0(2)
C2 Pd1 P2 C78 146.5(4)
C1 Pd1 P2 C78 149.4(3)
P1 Pd1 P2 C78 -24.3(2)
P2 Pd1 C1 C2 -177.6(3)
P1 Pd1 C1 C2 -8.2(5)
C2 Pd1 C1 C6 110.3(6)
P2 Pd1 C1 C6 -67.3(5)
P1 Pd1 C1 C6 102.1(5)
C2 Pd1 C1 C9 -110.1(7)
P2 Pd1 C1 C9 72.3(5)
P1 Pd1 C1 C9 -118.4(5)
C6 C1 C2 C3 -1.4(8)
C9 C1 C2 C3 -127.7(6)
Pd1 C1 C2 C3 113.9(5)
C6 C1 C2 C12 127.9(6)
C9 C1 C2 C12 1.6(8)
Pd1 C1 C2 C12 -116.8(5)
C6 C1 C2 Pd1 -115.3(5)
C9 C1 C2 Pd1 118.4(5)
C1 Pd1 C2 C3 -112.1(7)
P2 Pd1 C2 C3 -107.8(5)
P1 Pd1 C2 C3 63.0(5)
C1 Pd1 C2 C12 111.0(7)
P2 Pd1 C2 C12 115.4(5)
P1 Pd1 C2 C12 -73.8(5)
P2 Pd1 C2 C1 4.3(6)
P1 Pd1 C2 C1 175.1(3)
C12 C2 C3 C4 -138.9(7)
C1 C2 C3 C4 -4.3(9)
Pd1 C2 C3 C4 78.1(7)
C12 C2 C3 C14 7.1(7)
C1 C2 C3 C14 141.7(6)
Pd1 C2 C3 C14 -135.9(5)
C14 C3 C4 C17 -0.7(10)
C2 C3 C4 C17 141.8(7)
C14 C3 C4 C5 -137.1(7)
C2 C3 C4 C5 5.3(10)
C3 C4 C5 C6 -0.4(10)
C17 C4 C5 C6 -141.8(7)
C3 C4 C5 C19 142.1(7)
C17 C4 C5 C19 0.7(8)
C19 C5 C6 C7 -0.5(10)
C4 C5 C6 C7 137.6(7)
C19 C5 C6 C1 -143.6(7)
C4 C5 C6 C1 -5.5(10)
C2 C1 C6 C5 6.2(9)
C9 C1 C6 C5 138.6(6)
Pd1 C1 C6 C5 -75.2(7)
C2 C1 C6 C7 -139.9(6)
C9 C1 C6 C7 -7.5(6)
Pd1 C1 C6 C7 138.7(5)
C5 C6 C7 C21 1.8(10)
C1 C6 C7 C21 148.7(6)
C5 C6 C7 C8 -142.4(6)
C1 C6 C7 C8 4.5(7)
C21 C7 C8 C24 -0.5(10)
C6 C7 C8 C24 144.1(7)
C21 C7 C8 C9 -144.3(7)
C6 C7 C8 C9 0.4(8)
C24 C8 C9 C10 -2.2(10)
C7 C8 C9 C10 141.9(7)
C24 C8 C9 C1 -149.2(6)
C7 C8 C9 C1 -5.2(7)
C2 C1 C9 C10 -6.0(9)
C6 C1 C9 C10 -138.4(6)
Pd1 C1 C9 C10 76.7(7)
C2 C1 C9 C8 139.9(6)
C6 C1 C9 C8 7.6(6)
Pd1 C1 C9 C8 -137.4(5)
C8 C9 C10 C26 1.3(10)
C1 C9 C10 C26 143.9(7)
C8 C9 C10 C11 -137.4(7)
C1 C9 C10 C11 5.2(10)
C9 C10 C11 C12 0.2(10)
C26 C10 C11 C12 -142.8(6)
C9 C10 C11 C28 142.5(7)
C26 C10 C11 C28 -0.6(8)
C28 C11 C12 C13 -0.1(10)
C10 C11 C12 C13 137.6(7)
C28 C11 C12 C2 -142.4(7)
C10 C11 C12 C2 -4.7(10)
C3 C2 C12 C11 138.6(6)
C1 C2 C12 C11 3.6(9)
Pd1 C2 C12 C11 -79.6(7)
C3 C2 C12 C13 -7.4(7)
C1 C2 C12 C13 -142.3(6)
Pd1 C2 C12 C13 134.4(5)
C11 C12 C13 C30 1.1(10)
C2 C12 C13 C30 148.2(6)
C11 C12 C13 C14 -142.0(7)
C2 C12 C13 C14 5.1(7)
C30 C13 C14 C15 1.3(11)
C12 C13 C14 C15 143.9(7)
C30 C13 C14 C3 -143.2(7)
C12 C13 C14 C3 -0.6(8)
C4 C3 C14 C15 -1.0(10)
C2 C3 C14 C15 -148.3(7)
C4 C3 C14 C13 143.2(7)
C2 C3 C14 C13 -4.1(8)
C13 C14 C15 C16 -139.5(8)
C3 C14 C15 C16 1.0(11)
C13 C14 C15 C32 -0.9(11)
C3 C14 C15 C32 139.6(7)
C14 C15 C16 C17 0.8(12)
C32 C15 C16 C17 -141.6(8)
C14 C15 C16 C34 141.4(7)
C32 C15 C16 C34 -1.0(8)
C15 C16 C17 C18 136.2(8)
C34 C16 C17 C18 -0.7(11)
C15 C16 C17 C4 -2.5(12)
C34 C16 C17 C4 -139.4(8)
C3 C4 C17 C16 2.5(11)
C5 C4 C17 C16 143.2(7)
C3 C4 C17 C18 -141.8(7)
C5 C4 C17 C18 -1.1(8)
C16 C17 C18 C36 1.0(11)
C4 C17 C18 C36 144.0(7)
C16 C17 C18 C19 -141.9(8)
C4 C17 C18 C19 1.1(9)
C36 C18 C19 C20 0.1(12)
C17 C18 C19 C20 142.3(8)
C36 C18 C19 C5 -142.7(7)
C17 C18 C19 C5 -0.6(9)
C6 C5 C19 C20 -0.4(11)
C4 C5 C19 C20 -143.4(7)
C6 C5 C19 C18 142.9(7)
C4 C5 C19 C18 -0.1(8)
C18 C19 C20 C21 -138.2(8)
C5 C19 C20 C21 0.2(12)
C18 C19 C20 C38 0.4(12)
C5 C19 C20 C38 138.8(8)
C8 C7 C21 C20 137.6(8)
C6 C7 C21 C20 -2.0(11)
C8 C7 C21 C22 0.7(10)
C6 C7 C21 C22 -138.9(8)
C19 C20 C21 C7 1.0(12)
C38 C20 C21 C7 -141.3(7)
C19 C20 C21 C22 142.0(8)
C38 C20 C21 C22 -0.3(9)
C7 C21 C22 C23 -0.9(12)
C20 C21 C22 C23 -141.8(9)
C7 C21 C22 C39 141.9(7)
C20 C21 C22 C39 1.0(9)
C21 C22 C23 C42 138.6(9)
C39 C22 C23 C42 -0.4(12)
C21 C22 C23 C24 0.9(13)
C39 C22 C23 C24 -138.1(8)
C7 C8 C24 C25 -138.7(8)
C9 C8 C24 C25 1.2(11)
C7 C8 C24 C23 0.6(11)
C9 C8 C24 C23 140.4(7)
C22 C23 C24 C25 142.2(9)
C42 C23 C24 C25 -0.3(9)
C22 C23 C24 C8 -0.8(12)
C42 C23 C24 C8 -143.3(8)
C8 C24 C25 C26 0.8(12)
C23 C24 C25 C26 -141.4(8)
C8 C24 C25 C43 142.2(7)
C23 C24 C25 C43 0.0(9)
C24 C25 C26 C10 -1.7(12)
C43 C25 C26 C10 -137.4(8)
C24 C25 C26 C27 137.0(9)
C43 C25 C26 C27 1.3(12)
C9 C10 C26 C25 0.7(11)
C11 C10 C26 C25 143.7(7)
C9 C10 C26 C27 -143.2(7)
C11 C10 C26 C27 -0.2(8)
C25 C26 C27 C28 -143.1(8)
C10 C26 C27 C28 0.9(8)
C25 C26 C27 C45 0.1(11)
C10 C26 C27 C45 144.1(7)
C45 C27 C28 C29 0.6(12)
C26 C27 C28 C29 142.9(8)
C45 C27 C28 C11 -143.6(7)
C26 C27 C28 C11 -1.3(8)
C12 C11 C28 C29 -1.2(11)
C10 C11 C28 C29 -143.3(7)
C12 C11 C28 C27 143.2(7)
C10 C11 C28 C27 1.1(8)
C27 C28 C29 C30 -138.4(8)
C11 C28 C29 C30 1.5(11)
C27 C28 C29 C47 -0.4(11)
C11 C28 C29 C47 139.4(8)
C14 C13 C30 C29 137.4(8)
C12 C13 C30 C29 -0.9(10)
C14 C13 C30 C31 -0.7(11)
C12 C13 C30 C31 -139.0(7)
C28 C29 C30 C13 -0.4(11)
C47 C29 C30 C13 -142.9(7)
C28 C29 C30 C31 141.7(7)
C47 C29 C30 C31 -0.7(8)
C13 C30 C31 C32 -0.2(12)
C29 C30 C31 C32 -142.5(8)
C13 C30 C31 C48 142.6(7)
C29 C30 C31 C48 0.4(8)
C48 C31 C32 C33 0.2(11)
C30 C31 C32 C33 138.4(8)
C48 C31 C32 C15 -137.6(8)
C30 C31 C32 C15 0.6(12)
C14 C15 C32 C31 0.0(12)
C16 C15 C32 C31 142.4(8)
C14 C15 C32 C33 -142.7(7)
C16 C15 C32 C33 -0.2(8)
C31 C32 C33 C50 -0.7(11)
C15 C32 C33 C50 142.1(7)
C31 C32 C33 C34 -141.4(8)
C15 C32 C33 C34 1.5(9)
C50 C33 C34 C35 0.5(11)
C32 C33 C34 C35 141.7(7)
C50 C33 C34 C16 -143.3(7)
C32 C33 C34 C16 -2.1(9)
C17 C16 C34 C35 0.5(12)
C15 C16 C34 C35 -141.4(8)
C17 C16 C34 C33 143.8(8)
C15 C16 C34 C33 1.9(9)
C33 C34 C35 C36 -139.0(8)
C16 C34 C35 C36 -0.6(12)
C33 C34 C35 C52 -0.3(12)
C16 C34 C35 C52 138.1(8)
C17 C18 C36 C35 -1.1(12)
C19 C18 C36 C35 138.2(9)
C17 C18 C36 C37 -140.0(8)
C19 C18 C36 C37 -0.7(12)
C34 C35 C36 C18 1.0(13)
C52 C35 C36 C18 -143.0(8)
C34 C35 C36 C37 143.5(8)
C52 C35 C36 C37 -0.4(9)
C18 C36 C37 C38 0.7(12)
C35 C36 C37 C38 -142.9(8)
C18 C36 C37 C53 143.8(8)
C35 C36 C37 C53 0.2(9)
C53 C37 C38 C39 -1.7(12)
C36 C37 C38 C39 137.8(9)
C53 C37 C38 C20 -139.7(9)
C36 C37 C38 C20 -0.2(13)
C19 C20 C38 C37 -0.4(12)
C21 C20 C38 C37 142.7(8)
C19 C20 C38 C39 -143.6(8)
C21 C20 C38 C39 -0.5(9)
C37 C38 C39 C40 0.0(12)
C20 C38 C39 C40 142.6(8)
C37 C38 C39 C22 -141.6(8)
C20 C38 C39 C22 1.1(9)
C23 C22 C39 C40 0.4(12)
C21 C22 C39 C40 -143.5(8)
C23 C22 C39 C38 142.7(8)
C21 C22 C39 C38 -1.3(9)
C38 C39 C40 C41 -136.1(9)
C22 C39 C40 C41 1.1(13)
C38 C39 C40 C54 1.5(12)
C22 C39 C40 C54 138.6(9)
C39 C40 C41 C42 -2.5(13)
C54 C40 C41 C42 -143.5(8)
C39 C40 C41 C56 141.5(8)
C54 C40 C41 C56 0.6(9)
C40 C41 C42 C23 2.6(13)
C56 C41 C42 C23 -135.6(10)
C40 C41 C42 C43 139.8(9)
C56 C41 C42 C43 1.5(13)
C22 C23 C42 C41 -1.1(13)
C24 C23 C42 C41 141.4(9)
C22 C23 C42 C43 -142.0(9)
C24 C23 C42 C43 0.5(9)
C41 C42 C43 C44 -0.9(13)
C23 C42 C43 C44 141.9(9)
C41 C42 C43 C25 -143.3(8)
C23 C42 C43 C25 -0.5(10)
C26 C25 C43 C44 -2.2(13)
C24 C25 C43 C44 -142.9(9)
C26 C25 C43 C42 141.1(9)
C24 C25 C43 C42 0.3(9)
C42 C43 C44 C45 -137.0(10)
C25 C43 C44 C45 1.7(13)
C42 C43 C44 C57 0.7(13)
C25 C43 C44 C57 139.4(9)
C28 C27 C45 C46 -0.7(12)
C26 C27 C45 C46 -139.9(9)
C28 C27 C45 C44 138.6(9)
C26 C27 C45 C44 -0.6(12)
C43 C44 C45 C46 141.3(9)
C57 C44 C45 C46 -1.8(9)
C43 C44 C45 C27 -0.4(13)
C57 C44 C45 C27 -143.4(8)
C27 C45 C46 C47 0.8(13)
C44 C45 C46 C47 -141.2(9)
C27 C45 C46 C58 142.3(8)
C44 C45 C46 C58 0.2(9)
C45 C46 C47 C48 136.8(9)
C58 C46 C47 C48 0.0(12)
C45 C46 C47 C29 -0.7(13)
C58 C46 C47 C29 -137.5(8)
C28 C29 C47 C46 0.5(12)
C30 C29 C47 C46 143.3(8)
C28 C29 C47 C48 -142.0(8)
C30 C29 C47 C48 0.8(9)
C46 C47 C48 C49 0.6(11)
C29 C47 C48 C49 142.3(7)
C46 C47 C48 C31 -142.2(8)
C29 C47 C48 C31 -0.6(9)
C32 C31 C48 C49 0.3(11)
C30 C31 C48 C49 -142.4(8)
C32 C31 C48 C47 142.8(8)
C30 C31 C48 C47 0.2(8)
C47 C48 C49 C50 -138.9(9)
C31 C48 C49 C50 -0.3(12)
C47 C48 C49 C59 0.0(11)
C31 C48 C49 C59 138.6(8)
C34 C33 C50 C49 137.9(9)
C32 C33 C50 C49 0.7(12)
C34 C33 C50 C51 -0.5(11)
C32 C33 C50 C51 -137.6(8)
C48 C49 C50 C33 -0.2(12)
C59 C49 C50 C33 -143.1(8)
C48 C49 C50 C51 143.1(8)
C59 C49 C50 C51 0.2(8)
C33 C50 C51 C52 0.3(12)
C49 C50 C51 C52 -142.6(8)
C33 C50 C51 C60 142.8(8)
C49 C50 C51 C60 -0.1(8)
C50 C51 C52 C35 -0.1(12)
C60 C51 C52 C35 -138.7(8)
C50 C51 C52 C53 137.8(8)
C60 C51 C52 C53 -0.8(11)
C34 C35 C52 C51 0.1(12)
C36 C35 C52 C51 143.0(8)
C34 C35 C52 C53 -142.4(8)
C36 C35 C52 C53 0.5(9)
C38 C37 C53 C54 2.0(12)
C36 C37 C53 C54 -142.4(9)
C38 C37 C53 C52 144.5(8)
C36 C37 C53 C52 0.1(9)
C51 C52 C53 C54 1.1(11)
C35 C52 C53 C54 142.9(8)
C51 C52 C53 C37 -142.1(8)
C35 C52 C53 C37 -0.4(9)
C37 C53 C54 C55 137.0(9)
C52 C53 C54 C55 -0.9(11)
C37 C53 C54 C40 -0.5(12)
C52 C53 C54 C40 -138.4(8)
C39 C40 C54 C53 -1.2(12)
C41 C40 C54 C53 141.7(8)
C39 C40 C54 C55 -143.6(8)
C41 C40 C54 C55 -0.7(9)
C53 C54 C55 C60 0.3(11)
C40 C54 C55 C60 142.9(7)
C53 C54 C55 C56 -142.0(8)
C40 C54 C55 C56 0.6(9)
C60 C55 C56 C57 -0.3(12)
C54 C55 C56 C57 142.1(8)
C60 C55 C56 C41 -142.7(8)
C54 C55 C56 C41 -0.3(9)
C42 C41 C56 C57 -1.9(13)
C40 C41 C56 C57 -143.6(8)
C42 C41 C56 C55 141.5(9)
C40 C41 C56 C55 -0.2(9)
C55 C56 C57 C44 -137.4(9)
C41 C56 C57 C44 1.6(12)
C55 C56 C57 C58 -0.8(12)
C41 C56 C57 C58 138.1(8)
C43 C44 C57 C56 -1.0(13)
C45 C44 C57 C56 142.8(9)
C43 C44 C57 C58 -141.2(9)
C45 C44 C57 C58 2.6(9)
C56 C57 C58 C59 1.3(12)
C44 C57 C58 C59 142.2(8)
C56 C57 C58 C46 -143.4(8)
C44 C57 C58 C46 -2.5(9)
C47 C46 C58 C59 -1.2(12)
C45 C46 C58 C59 -144.2(9)
C47 C46 C58 C57 144.3(8)
C45 C46 C58 C57 1.4(9)
C57 C58 C59 C60 -0.7(12)
C46 C58 C59 C60 140.0(8)
C57 C58 C59 C49 -138.7(8)
C46 C58 C59 C49 1.9(12)
C48 C49 C59 C58 -1.3(12)
C50 C49 C59 C58 141.4(8)
C48 C49 C59 C60 -142.9(7)
C50 C49 C59 C60 -0.2(9)
C56 C55 C60 C59 1.0(12)
C54 C55 C60 C59 -137.0(8)
C56 C55 C60 C51 138.1(8)
C54 C55 C60 C51 0.0(11)
C58 C59 C60 C55 -0.5(12)
C49 C59 C60 C55 142.3(8)
C58 C59 C60 C51 -142.7(8)
C49 C59 C60 C51 0.1(8)
C52 C51 C60 C55 0.2(11)
C50 C51 C60 C55 -142.6(7)
C52 C51 C60 C59 142.9(7)
C50 C51 C60 C59 0.0(8)
C66 P1 C61 C65 -9.7(6)
C72 P1 C61 C65 98.5(6)
Pd1 P1 C61 C65 -139.2(5)
C66 P1 C61 C62 164.7(5)
C72 P1 C61 C62 -87.0(5)
Pd1 P1 C61 C62 35.2(5)
C66 P1 C61 Co1 79.5(4)
C72 P1 C61 Co1 -172.2(4)
Pd1 P1 C61 Co1 -50.0(4)
C80 Co1 C61 C65 -92(5)
C82 Co1 C61 C65 94.9(4)
C81 Co1 C61 C65 54.9(6)
C62 Co1 C61 C65 -119.1(5)
C64 Co1 C61 C65 -37.7(4)
C63 Co1 C61 C65 -81.8(4)
C79 Co1 C61 C65 179.9(4)
C78 Co1 C61 C65 140.0(4)
C80 Co1 C61 C62 27(6)
C82 Co1 C61 C62 -146.0(4)
C81 Co1 C61 C62 174.0(5)
C65 Co1 C61 C62 119.1(5)
C64 Co1 C61 C62 81.4(4)
C63 Co1 C61 C62 37.3(4)
C79 Co1 C61 C62 -61.0(5)
C78 Co1 C61 C62 -100.9(4)
C80 Co1 C61 P1 144(5)
C82 Co1 C61 P1 -29.2(5)
C81 Co1 C61 P1 -69.2(6)
C62 Co1 C61 P1 116.8(6)
C65 Co1 C61 P1 -124.1(6)
C64 Co1 C61 P1 -161.8(5)
C63 Co1 C61 P1 154.1(5)
C79 Co1 C61 P1 55.8(6)
C78 Co1 C61 P1 15.9(5)
C65 C61 C62 C63 -1.1(7)
P1 C61 C62 C63 -176.6(4)
Co1 C61 C62 C63 -59.8(4)
C65 C61 C62 Co1 58.7(4)
P1 C61 C62 Co1 -116.8(4)
C80 Co1 C62 C63 -58.6(6)
C82 Co1 C62 C63 179.5(5)
C81 Co1 C62 C63 -13(4)
C65 Co1 C62 C63 81.6(5)
C64 Co1 C62 C63 37.8(4)
C61 Co1 C62 C63 119.5(6)
C79 Co1 C62 C63 -98.3(5)
C78 Co1 C62 C63 -142.4(4)
C80 Co1 C62 C61 -178.1(4)
C82 Co1 C62 C61 60.0(6)
C81 Co1 C62 C61 -133(3)
C65 Co1 C62 C61 -37.9(4)
C64 Co1 C62 C61 -81.7(4)
C63 Co1 C62 C61 -119.5(6)
C79 Co1 C62 C61 142.2(4)
C78 Co1 C62 C61 98.1(4)
C61 C62 C63 C64 0.7(7)
Co1 C62 C63 C64 -59.0(4)
C61 C62 C63 Co1 59.7(4)
C80 Co1 C63 C62 141.6(4)
C82 Co1 C63 C62 -176(4)
C81 Co1 C63 C62 178.4(5)
C65 Co1 C63 C62 -82.0(4)
C64 Co1 C63 C62 -119.4(6)
C61 Co1 C63 C62 -37.9(4)
C79 Co1 C63 C62 98.2(4)
C78 Co1 C63 C62 63.2(6)
C80 Co1 C63 C64 -99.0(4)
C82 Co1 C63 C64 -57(4)
C81 Co1 C63 C64 -62.2(6)
C62 Co1 C63 C64 119.4(6)
C65 Co1 C63 C64 37.4(4)
C61 Co1 C63 C64 81.5(4)
C79 Co1 C63 C64 -142.4(4)
C78 Co1 C63 C64 -177.5(4)
C62 C63 C64 C65 -0.1(7)
Co1 C63 C64 C65 -59.0(4)
C62 C63 C64 Co1 58.9(4)
C80 Co1 C64 C65 -144.6(4)
C82 Co1 C64 C65 -65.9(6)
C81 Co1 C64 C65 -101.9(5)
C62 Co1 C64 C65 82.2(4)
C63 Co1 C64 C65 119.7(6)
C61 Co1 C64 C65 38.0(4)
C79 Co1 C64 C65 -179.7(4)
C78 Co1 C64 C65 -94(5)
C80 Co1 C64 C63 95.8(5)
C82 Co1 C64 C63 174.4(4)
C81 Co1 C64 C63 138.4(4)
C62 Co1 C64 C63 -37.4(4)
C65 Co1 C64 C63 -119.7(6)
C61 Co1 C64 C63 -81.7(4)
C79 Co1 C64 C63 60.6(6)
C78 Co1 C64 C63 146(5)
C63 C64 C65 C61 -0.6(7)
Co1 C64 C65 C61 -59.6(4)
C63 C64 C65 Co1 59.0(4)
C62 C61 C65 C64 1.0(7)
P1 C61 C65 C64 176.1(4)
Co1 C61 C65 C64 59.6(4)
C62 C61 C65 Co1 -58.6(4)
P1 C61 C65 Co1 116.6(5)
C80 Co1 C65 C64 56.4(6)
C82 Co1 C65 C64 137.5(4)
C81 Co1 C65 C64 93.4(5)
C62 Co1 C65 C64 -81.2(5)
C63 Co1 C65 C64 -37.6(4)
C61 Co1 C65 C64 -119.1(6)
C79 Co1 C65 C64 79(91)
C78 Co1 C65 C64 175.6(4)
C80 Co1 C65 C61 175.5(4)
C82 Co1 C65 C61 -103.4(4)
C81 Co1 C65 C61 -147.4(4)
C62 Co1 C65 C61 38.0(4)
C64 Co1 C65 C61 119.1(6)
C63 Co1 C65 C61 81.5(4)
C79 Co1 C65 C61 -162(100)
C78 Co1 C65 C61 -65.3(5)
C61 P1 C66 C67 -110.9(6)
C72 P1 C66 C67 143.1(6)
Pd1 P1 C66 C67 13.2(7)
C61 P1 C66 C71 70.9(6)
C72 P1 C66 C71 -35.2(6)
Pd1 P1 C66 C71 -165.1(5)
C71 C66 C67 C68 0.5(12)
P1 C66 C67 C68 -177.8(7)
C66 C67 C68 C69 -0.1(15)
C67 C68 C69 C70 -1.9(16)
C68 C69 C70 C71 3.4(15)
C69 C70 C71 C66 -3.0(12)
C67 C66 C71 C70 1.0(10)
P1 C66 C71 C70 179.3(6)
C66 P1 C72 C73 134.1(6)
C61 P1 C72 C73 26.3(7)
Pd1 P1 C72 C73 -93.2(6)
C66 P1 C72 C77 -52.5(6)
C61 P1 C72 C77 -160.3(5)
Pd1 P1 C72 C77 80.2(6)
C77 C72 C73 C74 -1.6(11)
P1 C72 C73 C74 171.8(6)
C72 C73 C74 C75 1.5(12)
C73 C74 C75 C76 -0.7(14)
C74 C75 C76 C77 -0.1(14)
C73 C72 C77 C76 0.9(10)
P1 C72 C77 C76 -172.9(6)
C75 C76 C77 C72 0.0(12)
C89 P2 C78 C79 27.0(6)
C83 P2 C78 C79 135.6(5)
Pd1 P2 C78 C79 -98.4(5)
C89 P2 C78 C82 -155.7(5)
C83 P2 C78 C82 -47.0(5)
Pd1 P2 C78 C82 79.0(5)
C89 P2 C78 Co1 117.2(4)
C83 P2 C78 Co1 -134.2(4)
Pd1 P2 C78 Co1 -8.2(5)
C80 Co1 C78 C79 -37.7(4)
C82 Co1 C78 C79 -118.7(5)
C81 Co1 C78 C79 -81.0(4)
C62 Co1 C78 C79 94.8(4)
C65 Co1 C78 C79 -179.7(4)
C64 Co1 C78 C79 -89(5)
C63 Co1 C78 C79 55.3(6)
C61 Co1 C78 C79 139.9(4)
C80 Co1 C78 C82 81.0(4)
C81 Co1 C78 C82 37.6(4)
C62 Co1 C78 C82 -146.5(4)
C65 Co1 C78 C82 -61.0(5)
C64 Co1 C78 C82 30(6)
C63 Co1 C78 C82 174.0(4)
C61 Co1 C78 C82 -101.5(4)
C79 Co1 C78 C82 118.7(5)
C80 Co1 C78 P2 -160.0(5)
C82 Co1 C78 P2 119.0(6)
C81 Co1 C78 P2 156.6(5)
C62 Co1 C78 P2 -27.6(5)
C65 Co1 C78 P2 57.9(6)
C64 Co1 C78 P2 149(5)
C63 Co1 C78 P2 -67.1(6)
C61 Co1 C78 P2 17.5(5)
C79 Co1 C78 P2 -122.4(6)
C82 C78 C79 C80 0.9(6)
P2 C78 C79 C80 178.6(4)
Co1 C78 C79 C80 58.6(4)
C82 C78 C79 Co1 -57.8(4)
P2 C78 C79 Co1 120.0(5)
C82 Co1 C79 C80 -81.2(4)
C81 Co1 C79 C80 -37.2(4)
C62 Co1 C79 C80 137.5(4)
C65 Co1 C79 C80 -23(91)
C64 Co1 C79 C80 56.1(6)
C63 Co1 C79 C80 93.9(5)
C61 Co1 C79 C80 175.5(4)
C78 Co1 C79 C80 -119.5(6)
C80 Co1 C79 C78 119.5(6)
C82 Co1 C79 C78 38.3(4)
C81 Co1 C79 C78 82.4(4)
C62 Co1 C79 C78 -103.0(4)
C65 Co1 C79 C78 97(91)
C64 Co1 C79 C78 175.6(4)
C63 Co1 C79 C78 -146.6(4)
C61 Co1 C79 C78 -65.0(5)
C78 C79 C80 C81 -0.2(7)
Co1 C79 C80 C81 59.6(5)
C78 C79 C80 Co1 -59.8(4)
C82 Co1 C80 C81 -38.0(4)
C62 Co1 C80 C81 174.5(4)
C65 Co1 C80 C81 60.2(6)
C64 Co1 C80 C81 95.3(5)
C63 Co1 C80 C81 138.7(5)
C61 Co1 C80 C81 149(5)
C79 Co1 C80 C81 -119.7(6)
C78 Co1 C80 C81 -82.3(4)
C82 Co1 C80 C79 81.8(4)
C81 Co1 C80 C79 119.7(6)
C62 Co1 C80 C79 -65.8(5)
C65 Co1 C80 C79 179.9(4)
C64 Co1 C80 C79 -144.9(4)
C63 Co1 C80 C79 -101.6(5)
C61 Co1 C80 C79 -91(5)
C78 Co1 C80 C79 37.4(4)
C79 C80 C81 C82 -0.6(7)
Co1 C80 C81 C82 59.3(4)
C79 C80 C81 Co1 -59.9(4)
C82 Co1 C81 C80 119.1(6)
C62 Co1 C81 C80 -50(4)
C65 Co1 C81 C80 -142.3(4)
C64 Co1 C81 C80 -99.1(5)
C63 Co1 C81 C80 -61.5(6)
C61 Co1 C81 C80 -177.5(4)
C79 Co1 C81 C80 37.6(4)
C78 Co1 C81 C80 81.3(4)
C80 Co1 C81 C82 -119.1(6)
C62 Co1 C81 C82 -169(3)
C65 Co1 C81 C82 98.5(5)
C64 Co1 C81 C82 141.7(4)
C63 Co1 C81 C82 179.4(5)
C61 Co1 C81 C82 63.3(6)
C79 Co1 C81 C82 -81.5(4)
C78 Co1 C81 C82 -37.8(4)
C80 C81 C82 C78 1.1(7)
Co1 C81 C82 C78 60.5(4)
C80 C81 C82 Co1 -59.5(5)
C79 C78 C82 C81 -1.2(7)
P2 C78 C82 C81 -179.1(4)
Co1 C78 C82 C81 -59.6(4)
C79 C78 C82 Co1 58.4(4)
P2 C78 C82 Co1 -119.4(4)
C80 Co1 C82 C81 37.5(4)
C62 Co1 C82 C81 178.3(5)
C65 Co1 C82 C81 -98.3(5)
C64 Co1 C82 C81 -58.6(6)
C63 Co1 C82 C81 -6(4)
C61 Co1 C82 C81 -142.9(5)
C79 Co1 C82 C81 81.5(5)
C78 Co1 C82 C81 119.4(6)
C80 Co1 C82 C78 -81.9(4)
C81 Co1 C82 C78 -119.4(6)
C62 Co1 C82 C78 58.9(6)
C65 Co1 C82 C78 142.3(4)
C64 Co1 C82 C78 -177.9(4)
C63 Co1 C82 C78 -125(4)
C61 Co1 C82 C78 97.7(4)
C79 Co1 C82 C78 -37.8(3)
C89 P2 C83 C88 70.0(6)
C78 P2 C83 C88 -34.9(6)
Pd1 P2 C83 C88 -161.8(5)
C89 P2 C83 C84 -110.9(5)
C78 P2 C83 C84 144.2(5)
Pd1 P2 C83 C84 17.3(6)
C88 C83 C84 C85 1.8(10)
P2 C83 C84 C85 -177.4(6)
C83 C84 C85 C86 -1.1(12)
C84 C85 C86 C87 -0.3(14)
C85 C86 C87 C88 1.1(14)
C84 C83 C88 C87 -1.1(11)
P2 C83 C88 C87 178.0(6)
C86 C87 C88 C83 -0.3(13)
C83 P2 C89 C90 175.7(6)
C78 P2 C89 C90 -79.6(6)
Pd1 P2 C89 C90 47.2(6)
C83 P2 C89 C94 -0.3(7)
C78 P2 C89 C94 104.4(6)
Pd1 P2 C89 C94 -128.9(6)
C94 C89 C90 C91 -3.2(12)
P2 C89 C90 C91 -179.4(7)
C89 C90 C91 C92 0.3(15)
C90 C91 C92 C93 3.9(18)
C91 C92 C93 C94 -5.0(18)
C90 C89 C94 C93 2.1(11)
P2 C89 C94 C93 178.1(6)
C92 C93 C94 C89 2.1(14)
C100 C95 C96 C97 0.0
Cl1 C95 C96 C97 169(2)
C95 C96 C97 C98 0.0
C96 C97 C98 C99 0.0
C97 C98 C99 C100 0.0
C98 C99 C100 C95 0.0
C96 C95 C100 C99 0.0
Cl1 C95 C100 C99 -169(2)
C106 C101 C102 C103 0.0
Cl2 C101 C102 C103 -178(2)
C106 C101 C102 Cl3 -171.5(18)
Cl2 C101 C102 Cl3 11(2)
C101 C102 C103 C104 0.0
Cl3 C102 C103 C104 171.5(18)
C102 C103 C104 C105 0.0
C103 C104 C105 C106 0.0
C104 C105 C106 C101 0.0
C102 C101 C106 C105 0.0
Cl2 C101 C106 C105 178(2)
C113 C108 C109 C110 0.0
C107 C108 C109 C110 -177(3)
C108 C109 C110 C111 0.0
C109 C110 C111 C112 0.0
C110 C111 C112 C113 0.0
C111 C112 C113 C108 0.0
C109 C108 C113 C112 0.0
C107 C108 C113 C112 177(3)
C119 C114 C115 C116 0.0
Cl4 C114 C115 C116 -179(3)
C114 C115 C116 C117 0.0
C115 C116 C117 C118 0.0
C116 C117 C118 C119 0.0
C117 C118 C119 C114 0.0
C115 C114 C119 C118 0.0
Cl4 C114 C119 C118 179(3)
C125 C120 C121 C122 0.0
Cl5 C120 C121 C122 -172(2)
C125 C120 C121 Cl6 172(2)
Cl5 C120 C121 Cl6 1(2)
C120 C121 C122 C123 0.0
Cl6 C121 C122 C123 -172(2)
C121 C122 C123 C124 0.0
C122 C123 C124 C125 0.0
C123 C124 C125 C120 0.0
C121 C120 C125 C124 0.0
Cl5 C120 C125 C124 172(2)
C132 C127 C128 C129 0.0
C126 C127 C128 C129 -160(4)
C127 C128 C129 C130 0.0
C128 C129 C130 C131 0.0
C129 C130 C131 C132 0.0
C130 C131 C132 C127 0.0
C128 C127 C132 C131 0.0
C126 C127 C132 C131 160(4)
